data_7026788
loop_
_publ_author_name
'Mooibroek, Tiddo J.'
'Lutz, Martin'
'Spek, Anthony L.'
'Bouwman, Elisabeth'

_publ_section_title
;
 Structure elucidation of the unprecedented asymmetric bis-chelate complex
 [Pd(1,3-bis(di(o-methoxy-m-methylphenyl)phosphino)propane)2]2+ in the
 solid state and in solution.
;
_journal_issue 45
_journal_name_full 'Dalton transactions (Cambridge, England : 2003)'
_journal_page_first 11027
_journal_page_last 11034
_journal_paper_doi 10.1039/c0dt00699h
_journal_volume 39
_journal_year 2010
_chemical_compound_source 'see text'
_chemical_formula_moiety 'C70 H84 O16 P4 Pd, 3(C7 H8), 2(C7 H7 O3 S)'
_chemical_formula_sum 'C105 H122 O22 P4 Pd S2'
_chemical_formula_weight 2030.47
_chemical_name_systematic ?
_space_group_IT_number 14
_symmetry_cell_setting monoclinic
_symmetry_Int_Tables_number 14
_symmetry_space_group_name_Hall '-P 2ybc'
_symmetry_space_group_name_H-M 'P 1 21/c 1'
_atom_sites_solution_hydrogens ' ?'
_atom_sites_solution_primary ' ?'
_atom_sites_solution_secondary ' ?'
_cell_angle_alpha 90
_cell_angle_beta 100.402(1)
_cell_angle_gamma 90
_cell_formula_units_Z 4
_cell_length_a 13.8808(2)
_cell_length_b 31.3291(6)
_cell_length_c 23.2684(3)
_cell_measurement_temperature 150
_cell_volume 9952.5(3)
_computing_publication_material 'PLATON (Spek, 2003)'
_diffrn_ambient_temperature 150
_diffrn_radiation_probe x-ray
_diffrn_radiation_type MoK\a
_diffrn_radiation_wavelength 0.71073
_diffrn_reflns_reduction_process
;
;
_diffrn_standards_number 0
_exptl_absorpt_coefficient_mu 0.364
_exptl_absorpt_correction_type ' ?'
_exptl_crystal_colour ' ?'
_exptl_crystal_density_diffrn 1.355
_exptl_crystal_density_method 'Not Measured'
_exptl_crystal_description ' ?'
_exptl_crystal_F_000 4264
_refine_ls_extinction_method ' ?'
_refine_ls_hydrogen_treatment ' ?'
_refine_ls_number_restraints 0
_refine_ls_weighting_scheme ?
_cod_data_source_file c0dt00699h.txt
_cod_data_source_block s4222a
_cod_depositor_comments
;
The following automatic conversions were performed:

'_symmetry_cell_setting' value 'Monoclinic' changed to 'monoclinic'
according to /home/saulius/struct/CIF-dictionaries/cif_core.dic
dictionary named 'cif_core.dic' version 2.4.2 from 2011-04-26.

Automatic conversion script
Id: cif_fix_values 1891 2012-01-12 08:04:46Z andrius 
;
_cod_original_sg_symbol_H-M 'P 21/c'
_cod_database_code 7026788

loop_
_symmetry_equiv_pos_site_id
_symmetry_equiv_pos_as_xyz
1 x,y,z
2 -x,1/2+y,1/2-z
3 -x,-y,-z
4 x,1/2-y,1/2+z

loop_
_atom_site_aniso_label
_atom_site_aniso_U_11
_atom_site_aniso_U_22
_atom_site_aniso_U_33
_atom_site_aniso_U_23
_atom_site_aniso_U_13
_atom_site_aniso_U_12
Pd1 0.0386(2) 0.0296(2) 0.0248(2) -0.0002(1) 0.0102(1) 0.0002(1)
P1 0.0471(6) 0.0330(5) 0.0276(5) 0.0035(4) 0.0111(4) 0.0020(4)
P2 0.0481(6) 0.0302(5) 0.0285(5) -0.0031(4) 0.0110(4) -0.0002(4)
P3 0.0355(5) 0.0329(5) 0.0267(5) -0.0035(4) 0.0088(4) -0.0014(4)
P4 0.0370(5) 0.0319(5) 0.0256(5) 0.0013(4) 0.0092(4) 0.0002(4)
O3 0.065(2) 0.0443(17) 0.0414(16) 0.0107(13) 0.0103(14) 0.0037(15)
O4 0.0496(17) 0.0555(18) 0.0351(15) 0.0093(13) 0.0150(13) 0.0056(14)
O5 0.061(2) 0.0418(16) 0.0458(17) -0.0140(13) 0.0115(14) -0.0028(14)
O6 0.0492(18) 0.0588(19) 0.0400(16) -0.0044(14) 0.0152(13) -0.0027(14)
O7 0.0430(16) 0.0445(16) 0.0453(16) -0.0166(13) 0.0126(13) -0.0034(13)
O8 0.0363(15) 0.0511(16) 0.0308(14) -0.0034(12) 0.0109(11) -0.0018(12)
O9 0.0472(17) 0.0414(16) 0.0466(17) 0.0123(13) 0.0124(13) 0.0016(13)
O10 0.0408(15) 0.0496(16) 0.0356(15) 0.0038(12) 0.0137(12) 0.0046(13)
O11 0.060(2) 0.064(2) 0.0521(19) -0.0023(16) 0.0302(16) -0.0062(16)
O12 0.097(3) 0.086(3) 0.0332(17) 0.0045(17) 0.0049(17) -0.052(2)
O13 0.0534(19) 0.0591(19) 0.0527(19) 0.0019(15) 0.0276(15) 0.0066(15)
O14 0.067(2) 0.076(2) 0.0361(16) -0.0069(16) 0.0020(15) 0.0278(18)
O15 0.0350(15) 0.069(2) 0.0433(16) -0.0060(15) 0.0120(13) 0.0001(14)
O16 0.0490(18) 0.071(2) 0.0286(14) -0.0013(14) 0.0069(13) -0.0054(15)
O17 0.0328(15) 0.0630(19) 0.0371(15) 0.0052(13) 0.0086(12) 0.0007(13)
O18 0.093(3) 0.081(3) 0.0301(16) -0.0112(16) 0.0059(17) 0.009(2)
C1 0.054(3) 0.039(2) 0.032(2) 0.0031(17) 0.0108(18) 0.0074(18)
C2 0.067(3) 0.036(2) 0.035(2) 0.0008(17) 0.010(2) 0.0018(19)
C3 0.053(2) 0.036(2) 0.035(2) -0.0016(17) 0.0110(18) -0.0047(18)
C4 0.037(2) 0.0333(19) 0.035(2) -0.0069(16) 0.0095(16) -0.0003(16)
C5 0.040(2) 0.035(2) 0.036(2) -0.0002(16) 0.0084(17) 0.0010(16)
C6 0.040(2) 0.0341(19) 0.0330(19) 0.0023(16) 0.0118(16) -0.0027(16)
C101 0.050(2) 0.038(2) 0.0283(19) 0.0000(16) 0.0121(17) -0.0064(18)
C102 0.057(3) 0.035(2) 0.033(2) 0.0002(16) 0.0154(18) -0.0058(18)
C103 0.056(3) 0.050(2) 0.039(2) -0.0077(19) 0.020(2) -0.011(2)
C104 0.065(3) 0.055(3) 0.038(2) 0.000(2) 0.020(2) -0.021(2)
C105 0.074(3) 0.047(2) 0.033(2) 0.0078(19) 0.009(2) -0.016(2)
C106 0.059(3) 0.041(2) 0.031(2) 0.0010(17) 0.0096(18) -0.0064(19)
C107 0.110(5) 0.049(3) 0.048(3) 0.016(2) 0.014(3) 0.016(3)
C108 0.067(3) 0.091(4) 0.066(3) -0.002(3) 0.038(3) -0.013(3)
C201 0.049(2) 0.036(2) 0.0297(19) 0.0008(16) 0.0112(17) 0.0074(17)
C202 0.050(2) 0.036(2) 0.0307(19) 0.0008(16) 0.0126(17) 0.0080(18)
C203 0.055(3) 0.047(2) 0.034(2) 0.0056(18) 0.0139(19) 0.013(2)
C204 0.064(3) 0.057(3) 0.037(2) -0.005(2) 0.014(2) 0.021(2)
C205 0.070(3) 0.045(2) 0.037(2) -0.0105(19) 0.009(2) 0.012(2)
C206 0.053(3) 0.038(2) 0.033(2) -0.0036(17) 0.0077(18) 0.0066(19)
C207 0.093(4) 0.040(2) 0.050(3) -0.016(2) 0.007(3) -0.005(2)
C208 0.062(3) 0.084(4) 0.074(4) -0.006(3) 0.035(3) 0.013(3)
C301 0.036(2) 0.0346(19) 0.0300(19) 0.0011(15) 0.0088(15) -0.0018(16)
C302 0.039(2) 0.039(2) 0.0282(18) 0.0019(16) 0.0102(16) -0.0006(16)
C303 0.043(2) 0.051(2) 0.032(2) 0.0050(18) 0.0117(17) 0.0008(19)
C304 0.041(2) 0.050(2) 0.039(2) 0.0002(19) 0.0055(18) -0.0104(19)
C305 0.052(3) 0.041(2) 0.035(2) -0.0030(17) 0.0088(18) -0.0082(19)
C306 0.041(2) 0.039(2) 0.0311(19) -0.0025(16) 0.0094(16) -0.0032(17)
C307 0.064(3) 0.050(3) 0.052(3) -0.024(2) 0.016(2) -0.005(2)
C308 0.038(2) 0.093(4) 0.050(3) -0.009(3) 0.007(2) -0.001(2)
C401 0.037(2) 0.036(2) 0.0299(19) -0.0002(15) 0.0053(15) 0.0019(16)
C402 0.040(2) 0.036(2) 0.0265(18) -0.0005(15) 0.0056(15) 0.0017(16)
C403 0.041(2) 0.048(2) 0.030(2) -0.0020(17) 0.0088(17) 0.0007(18)
C404 0.037(2) 0.056(3) 0.036(2) 0.0037(19) 0.0028(17) 0.0098(19)
C405 0.052(3) 0.045(2) 0.036(2) 0.0083(18) 0.0069(18) 0.0063(19)
C406 0.043(2) 0.036(2) 0.035(2) 0.0022(16) 0.0092(17) 0.0001(17)
C407 0.067(3) 0.053(3) 0.067(3) 0.031(2) 0.024(3) 0.013(2)
C408 0.039(2) 0.091(4) 0.049(3) 0.015(3) 0.008(2) -0.001(2)
C501 0.046(2) 0.036(2) 0.033(2) 0.0055(16) 0.0073(17) -0.0006(17)
C502 0.063(3) 0.042(2) 0.036(2) 0.0045(18) 0.016(2) -0.012(2)
C503 0.070(3) 0.052(3) 0.032(2) 0.0072(19) 0.000(2) -0.024(2)
C504 0.062(3) 0.048(3) 0.045(3) 0.011(2) -0.005(2) -0.014(2)
C505 0.050(3) 0.050(3) 0.049(3) 0.011(2) 0.009(2) -0.001(2)
C506 0.049(2) 0.041(2) 0.036(2) 0.0076(17) 0.0104(18) 0.0046(18)
C507 0.059(3) 0.073(3) 0.052(3) 0.006(2) 0.023(2) 0.011(3)
C508 0.128(6) 0.138(6) 0.037(3) 0.016(3) -0.017(3) -0.085(5)
C601 0.045(2) 0.0319(19) 0.036(2) -0.0049(16) 0.0061(17) -0.0002(17)
C602 0.047(2) 0.037(2) 0.037(2) -0.0083(17) 0.0095(18) 0.0055(18)
C603 0.060(3) 0.046(2) 0.036(2) -0.0087(18) 0.004(2) 0.013(2)
C604 0.045(3) 0.060(3) 0.051(3) -0.012(2) 0.002(2) 0.011(2)
C605 0.044(2) 0.058(3) 0.054(3) -0.015(2) 0.010(2) 0.000(2)
C606 0.048(2) 0.040(2) 0.039(2) -0.0069(17) 0.0096(18) -0.0013(18)
C607 0.059(3) 0.061(3) 0.055(3) -0.002(2) 0.026(2) -0.002(2)
C608 0.071(4) 0.111(5) 0.048(3) -0.005(3) -0.008(3) 0.035(4)
C701 0.043(2) 0.0330(19) 0.0278(18) -0.0044(15) 0.0133(16) 0.0011(16)
C702 0.038(2) 0.041(2) 0.034(2) -0.0041(16) 0.0106(16) -0.0007(17)
C703 0.049(2) 0.038(2) 0.0285(19) -0.0025(16) 0.0088(17) 0.0018(17)
C704 0.051(2) 0.039(2) 0.0290(19) -0.0015(16) 0.0184(17) -0.0008(18)
C705 0.039(2) 0.038(2) 0.036(2) -0.0014(16) 0.0148(17) 0.0011(17)
C706 0.042(2) 0.0344(19) 0.0305(19) -0.0028(15) 0.0096(16) 0.0002(16)
C707 0.035(2) 0.061(3) 0.040(2) -0.001(2) 0.0092(17) 0.0004(19)
C708 0.060(3) 0.119(5) 0.037(3) -0.015(3) 0.003(2) -0.019(3)
C801 0.046(2) 0.0304(18) 0.0295(19) 0.0029(15) 0.0116(16) 0.0029(16)
C802 0.055(3) 0.038(2) 0.034(2) 0.0002(17) 0.0087(18) 0.0006(19)
C803 0.067(3) 0.044(2) 0.029(2) -0.0018(18) 0.0078(19) 0.003(2)
C804 0.090(4) 0.040(2) 0.033(2) -0.0005(18) 0.027(2) 0.007(2)
C805 0.060(3) 0.039(2) 0.043(2) 0.0054(18) 0.027(2) 0.0077(19)
C806 0.052(2) 0.033(2) 0.034(2) 0.0054(16) 0.0157(18) 0.0042(17)
C807 0.044(3) 0.069(3) 0.055(3) -0.003(2) 0.019(2) -0.003(2)
C808 0.111(5) 0.098(5) 0.043(3) -0.011(3) -0.017(3) 0.026(4)
C929 0.120(7) 0.085(6) 0.128(7) -0.020(5) 0.009(6) 0.012(5)
C930 0.107(7) 0.109(7) 0.128(7) -0.042(6) 0.006(6) 0.014(5)
C931 0.197(11) 0.207(12) 0.205(11) -0.022(9) 0.050(9) 0.027(8)
C932 0.228(12) 0.252(13) 0.201(12) 0.002(9) 0.042(9) 0.031(9)
C933 0.151(9) 0.177(10) 0.153(9) -0.003(8) 0.029(8) 0.013(8)
C934 0.094(6) 0.113(7) 0.139(8) -0.029(6) 0.002(6) -0.022(5)
C935 0.135(8) 0.123(8) 0.188(9) 0.039(7) 0.050(7) -0.003(6)
S1 0.0530(7) 0.0522(6) 0.0392(6) 0.0074(5) 0.0128(5) 0.0075(5)
O101 0.059(2) 0.082(3) 0.0509(19) 0.0007(18) 0.0150(16) -0.0108(18)
O102 0.073(2) 0.066(2) 0.0410(17) 0.0000(15) 0.0161(16) 0.0098(18)
O103 0.081(3) 0.067(2) 0.071(2) 0.0282(19) 0.031(2) 0.021(2)
C901 0.047(2) 0.045(2) 0.038(2) 0.0061(18) 0.0063(18) 0.0093(19)
C902 0.051(3) 0.053(3) 0.044(2) 0.001(2) 0.006(2) 0.006(2)
C903 0.053(3) 0.060(3) 0.068(3) 0.015(3) 0.010(2) 0.001(2)
C904 0.061(3) 0.076(4) 0.053(3) 0.024(3) 0.017(2) 0.012(3)
C905 0.073(3) 0.078(4) 0.038(2) 0.006(2) 0.013(2) 0.016(3)
C906 0.062(3) 0.056(3) 0.042(2) -0.001(2) 0.012(2) 0.001(2)
C907 0.080(4) 0.133(6) 0.078(4) 0.048(4) 0.030(4) 0.017(4)
S2 0.0477(6) 0.0613(7) 0.0394(6) 0.0004(5) 0.0140(5) 0.0006(5)
O104 0.062(2) 0.073(2) 0.0401(17) -0.0038(16) 0.0163(15) 0.0011(17)
O105 0.0440(19) 0.111(3) 0.053(2) -0.016(2) 0.0125(16) -0.0063(19)
O106 0.098(3) 0.061(2) 0.075(3) 0.0115(19) 0.041(2) 0.012(2)
C908 0.045(2) 0.045(2) 0.039(2) 0.0009(18) 0.0117(18) -0.0084(19)
C909 0.045(2) 0.058(3) 0.043(2) -0.005(2) 0.0088(19) -0.007(2)
C910 0.065(3) 0.059(3) 0.042(2) -0.012(2) 0.016(2) -0.010(2)
C911 0.051(3) 0.047(2) 0.055(3) -0.008(2) 0.019(2) -0.012(2)
C912 0.053(3) 0.063(3) 0.052(3) 0.008(2) 0.014(2) 0.003(2)
C913 0.050(3) 0.062(3) 0.038(2) 0.003(2) 0.012(2) -0.003(2)
C914 0.069(4) 0.068(3) 0.074(4) -0.014(3) 0.025(3) -0.005(3)
C915 0.094(4) 0.071(3) 0.054(3) 0.001(3) 0.018(3) 0.028(3)
C916 0.123(5) 0.118(5) 0.068(4) 0.020(4) 0.034(4) 0.063(5)
C917 0.128(6) 0.102(5) 0.129(6) 0.060(5) 0.069(5) 0.041(5)
C918 0.129(6) 0.081(5) 0.170(7) 0.021(5) 0.059(6) 0.013(4)
C919 0.106(5) 0.084(4) 0.111(5) -0.002(4) 0.035(4) -0.005(4)
C920 0.103(4) 0.063(3) 0.056(3) 0.002(3) 0.025(3) -0.002(3)
C921 0.123(6) 0.095(5) 0.100(5) -0.027(4) -0.007(4) 0.019(4)
C922 0.081(4) 0.069(3) 0.060(3) 0.000(3) 0.005(3) 0.009(3)
C923 0.109(5) 0.068(4) 0.069(4) 0.008(3) 0.007(3) 0.018(3)
C924 0.087(4) 0.089(4) 0.052(3) -0.007(3) 0.000(3) 0.032(3)
C925 0.101(5) 0.123(5) 0.065(4) -0.012(4) 0.017(3) -0.008(4)
C926 0.105(5) 0.113(5) 0.066(4) -0.001(4) 0.017(3) -0.025(4)
C927 0.075(4) 0.080(4) 0.054(3) 0.005(3) 0.014(3) 0.015(3)
C928 0.132(6) 0.095(5) 0.086(5) 0.017(4) -0.005(4) -0.008(4)

loop_
_atom_site_label
_atom_site_type_symbol
_atom_site_thermal_displace_type
_atom_site_fract_x
_atom_site_fract_y
_atom_site_fract_z
_atom_site_occupancy
_atom_site_U_iso_or_equiv
Pd1 Pd Uani 0.50048(2) 0.64055(1) 0.26869(1) 1.000 0.0304(1)
P1 P Uani 0.42916(8) 0.69254(3) 0.19866(4) 1.000 0.0354(3)
P2 P Uani 0.55787(8) 0.69975(3) 0.33071(4) 1.000 0.0351(3)
P3 P Uani 0.48134(7) 0.58233(3) 0.20167(4) 1.000 0.0313(3)
P4 P Uani 0.53644(7) 0.58789(3) 0.34369(4) 1.000 0.0311(3)
O3 O Uani 0.3864(2) 0.76525(10) 0.11417(13) 1.000 0.0502(10)
O4 O Uani 0.2415(2) 0.67354(10) 0.23431(12) 1.000 0.0458(10)
O5 O Uani 0.5867(2) 0.77593(9) 0.40950(13) 1.000 0.0493(10)
O6 O Uani 0.7507(2) 0.69305(10) 0.29437(13) 1.000 0.0484(10)
O7 O Uani 0.4229(2) 0.50550(9) 0.12689(13) 1.000 0.0437(9)
O8 O Uani 0.6808(2) 0.60068(9) 0.18637(11) 1.000 0.0388(9)
O9 O Uani 0.6166(2) 0.51917(9) 0.42698(13) 1.000 0.0446(10)
O10 O Uani 0.3344(2) 0.59913(9) 0.36016(12) 1.000 0.0412(9)
O11 O Uani 0.7529(3) 0.69462(11) 0.12421(14) 1.000 0.0562(11)
O12 O Uani 0.2205(3) 0.67273(13) -0.00442(14) 1.000 0.0729(15)
O13 O Uani 0.2349(2) 0.69326(11) 0.40565(14) 1.000 0.0528(11)
O14 O Uani 0.7690(3) 0.67678(12) 0.53208(13) 1.000 0.0606(11)
O15 O Uani 0.1197(2) 0.57731(11) 0.21764(13) 1.000 0.0485(10)
O16 O Uani 0.4306(2) 0.59709(11) -0.02647(12) 1.000 0.0496(10)
O17 O Uani 0.8978(2) 0.60132(10) 0.32828(12) 1.000 0.0440(9)
O18 O Uani 0.5920(3) 0.61097(13) 0.56979(13) 1.000 0.0687(15)
C1 C Uani 0.3935(3) 0.73970(13) 0.23730(17) 1.000 0.0413(14)
C2 C Uani 0.4800(3) 0.76907(14) 0.26076(18) 1.000 0.0459(14)
C3 C Uani 0.5756(3) 0.74668(13) 0.28655(18) 1.000 0.0410(12)
C4 C Uani 0.5592(3) 0.53737(12) 0.23227(17) 1.000 0.0347(11)
C5 C Uani 0.5167(3) 0.51175(13) 0.27796(17) 1.000 0.0368(12)
C6 C Uani 0.4695(3) 0.53832(12) 0.32037(17) 1.000 0.0351(11)
C101 C Uani 0.5068(3) 0.71394(13) 0.15038(16) 1.000 0.0381(11)
C102 C Uani 0.5992(3) 0.69726(13) 0.15261(17) 1.000 0.0408(14)
C103 C Uani 0.6638(3) 0.71414(15) 0.11880(19) 1.000 0.0469(14)
C104 C Uani 0.6347(4) 0.74883(15) 0.08386(19) 1.000 0.0513(16)
C105 C Uani 0.5431(4) 0.76650(15) 0.08146(19) 1.000 0.0514(14)
C106 C Uani 0.4773(3) 0.74960(13) 0.11412(17) 1.000 0.0435(14)
C107 C Uani 0.3625(5) 0.80567(16) 0.0863(2) 1.000 0.069(2)
C108 C Uani 0.8159(4) 0.7071(2) 0.0851(3) 1.000 0.0714(19)
C201 C Uani 0.4767(3) 0.71957(12) 0.37844(17) 1.000 0.0377(11)
C202 C Uani 0.3883(3) 0.69971(13) 0.37754(17) 1.000 0.0382(11)
C203 C Uani 0.3194(3) 0.71634(14) 0.40887(18) 1.000 0.0446(14)
C204 C Uani 0.3407(4) 0.75384(15) 0.43969(19) 1.000 0.0521(16)
C205 C Uani 0.4290(4) 0.77420(15) 0.44056(19) 1.000 0.0508(14)
C206 C Uani 0.4979(3) 0.75769(13) 0.41035(17) 1.000 0.0413(14)
C207 C Uani 0.6079(4) 0.81605(15) 0.4387(2) 1.000 0.0617(18)
C208 C Uani 0.1613(4) 0.7100(2) 0.4349(3) 1.000 0.071(2)
C301 C Uani 0.3602(3) 0.55873(12) 0.18207(16) 1.000 0.0332(11)
C302 C Uani 0.2833(3) 0.57569(13) 0.20524(16) 1.000 0.0349(11)
C303 C Uani 0.1903(3) 0.55764(14) 0.19224(17) 1.000 0.0414(12)
C304 C Uani 0.1742(3) 0.52215(14) 0.15643(18) 1.000 0.0436(12)
C305 C Uani 0.2515(3) 0.50409(13) 0.13420(18) 1.000 0.0426(14)
C306 C Uani 0.3437(3) 0.52178(13) 0.14649(16) 1.000 0.0367(11)
C307 C Uani 0.4060(4) 0.47180(15) 0.0849(2) 1.000 0.0547(17)
C308 C Uani 0.0206(3) 0.56539(19) 0.1969(2) 1.000 0.0605(18)
C401 C Uani 0.6632(3) 0.57153(12) 0.36498(16) 1.000 0.0344(11)
C402 C Uani 0.7350(3) 0.59144(12) 0.33978(16) 1.000 0.0342(11)
C403 C Uani 0.8325(3) 0.58055(14) 0.35636(17) 1.000 0.0394(12)
C404 C Uani 0.8595(3) 0.54947(14) 0.39841(18) 1.000 0.0435(14)
C405 C Uani 0.7880(3) 0.52845(14) 0.42256(18) 1.000 0.0445(14)
C406 C Uani 0.6910(3) 0.53875(12) 0.40586(17) 1.000 0.0377(12)
C407 C Uani 0.6433(4) 0.48618(16) 0.4692(2) 1.000 0.0609(17)
C408 C Uani 0.9991(3) 0.59506(19) 0.3503(2) 1.000 0.0597(18)
C501 C Uani 0.3144(3) 0.67806(13) 0.15093(17) 1.000 0.0383(12)
C502 C Uani 0.3077(4) 0.67664(14) 0.09077(18) 1.000 0.0461(14)
C503 C Uani 0.2177(4) 0.67055(15) 0.05415(19) 1.000 0.0525(16)
C504 C Uani 0.1342(4) 0.66391(15) 0.0776(2) 1.000 0.0535(17)
C505 C Uani 0.1404(3) 0.66458(15) 0.1377(2) 1.000 0.0497(17)
C506 C Uani 0.2291(3) 0.67203(13) 0.17454(18) 1.000 0.0417(12)
C507 C Uani 0.1555(4) 0.68077(18) 0.2588(2) 1.000 0.0597(17)
C508 C Uani 0.1316(6) 0.6647(3) -0.0443(2) 1.000 0.105(3)
C601 C Uani 0.6762(3) 0.69192(12) 0.37757(17) 1.000 0.0378(11)
C602 C Uani 0.6827(3) 0.68750(13) 0.43770(18) 1.000 0.0401(12)
C603 C Uani 0.7722(4) 0.68120(14) 0.47357(19) 1.000 0.0479(14)
C604 C Uani 0.8567(3) 0.67969(16) 0.4503(2) 1.000 0.0528(17)
C605 C Uani 0.8514(3) 0.68511(15) 0.3906(2) 1.000 0.0519(16)
C606 C Uani 0.7628(3) 0.69051(13) 0.35411(18) 1.000 0.0421(12)
C607 C Uani 0.8382(4) 0.69805(17) 0.2697(2) 1.000 0.0564(17)
C608 C Uani 0.8582(4) 0.6653(2) 0.5694(2) 1.000 0.079(2)
C701 C Uani 0.5208(3) 0.59299(12) 0.13279(16) 1.000 0.0337(11)
C702 C Uani 0.4550(3) 0.59313(13) 0.07983(17) 1.000 0.0372(12)
C703 C Uani 0.4896(3) 0.59687(13) 0.02746(17) 1.000 0.0383(11)
C704 C Uani 0.5886(3) 0.60015(13) 0.02796(17) 1.000 0.0383(11)
C705 C Uani 0.6550(3) 0.60093(12) 0.08012(17) 1.000 0.0367(12)
C706 C Uani 0.6212(3) 0.59811(12) 0.13264(16) 1.000 0.0353(11)
C707 C Uani 0.7838(3) 0.59818(15) 0.18764(19) 1.000 0.0450(14)
C708 C Uani 0.3325(4) 0.5843(2) -0.0296(2) 1.000 0.073(2)
C801 C Uani 0.4964(3) 0.60055(12) 0.41192(16) 1.000 0.0347(11)
C802 C Uani 0.5630(3) 0.60440(13) 0.46403(17) 1.000 0.0423(14)
C803 C Uani 0.5295(4) 0.60883(14) 0.51648(18) 1.000 0.0468(14)
C804 C Uani 0.4304(4) 0.61084(14) 0.51664(19) 1.000 0.0524(16)
C805 C Uani 0.3641(4) 0.60814(13) 0.46552(18) 1.000 0.0451(14)
C806 C Uani 0.3959(3) 0.60256(12) 0.41321(17) 1.000 0.0387(12)
C807 C Uani 0.2342(3) 0.59018(17) 0.3615(2) 1.000 0.0548(17)
C808 C Uani 0.6788(5) 0.5874(2) 0.5753(2) 1.000 0.088(3)
C929 C Uani 0.8953(6) 0.2910(2) 0.3304(4) 0.788(12) 0.113(4)
C930 C Uani 0.9799(7) 0.2825(3) 0.3078(5) 0.788(12) 0.117(4)
C931 C Uani 0.9869(10) 0.2941(4) 0.2526(6) 0.788(12) 0.201(7)
C932 C Uani 0.9126(11) 0.3147(4) 0.2169(6) 0.788(12) 0.227(7)
C933 C Uani 0.8281(10) 0.3236(4) 0.2370(5) 0.788(12) 0.160(5)
C934 C Uani 0.8211(7) 0.3118(3) 0.2928(5) 0.788(12) 0.118(4)
C935 C Uani 0.8870(9) 0.2786(4) 0.3930(5) 0.788(12) 0.146(5)
C942 C Uiso 0.850(2) 0.3437(9) 0.2089(11) 0.212(12) 0.097(6)
C936 C Uiso 0.8891(16) 0.3146(6) 0.2600(9) 0.212(12) 0.097(6)
C937 C Uiso 0.9833(17) 0.2979(9) 0.2686(12) 0.212(12) 0.097(6)
C938 C Uiso 1.0157(17) 0.2719(10) 0.3149(13) 0.212(12) 0.097(6)
C939 C Uiso 0.9578(19) 0.2615(8) 0.3543(10) 0.212(12) 0.097(6)
C940 C Uiso 0.8649(19) 0.2775(10) 0.3466(11) 0.212(12) 0.097(6)
C941 C Uiso 0.8313(17) 0.3035(10) 0.3005(12) 0.212(12) 0.097(6)
S1 S Uani 0.88568(9) 0.40644(4) 0.47353(5) 1.000 0.0476(4)
O101 O Uani 0.7914(3) 0.39603(12) 0.43930(15) 1.000 0.0633(14)
O102 O Uani 0.8818(3) 0.44226(11) 0.51288(14) 1.000 0.0593(11)
O103 O Uani 0.9365(3) 0.37000(12) 0.50281(17) 1.000 0.0709(14)
C901 C Uani 0.9595(3) 0.42344(14) 0.42274(18) 1.000 0.0435(12)
C902 C Uani 1.0247(3) 0.45720(15) 0.4354(2) 1.000 0.0497(16)
C903 C Uani 1.0822(4) 0.46995(17) 0.3960(2) 1.000 0.0605(17)
C904 C Uani 1.0769(4) 0.44868(19) 0.3431(2) 1.000 0.0625(19)
C905 C Uani 1.0133(4) 0.41482(19) 0.3313(2) 1.000 0.0626(18)
C906 C Uani 0.9542(4) 0.40242(16) 0.3702(2) 1.000 0.0530(16)
C907 C Uani 1.1390(5) 0.4628(3) 0.2991(3) 1.000 0.095(3)
S2 S Uani 0.12296(9) 0.39174(4) 0.00268(5) 1.000 0.0487(4)
O104 O Uani 0.1049(3) 0.39574(12) -0.06018(13) 1.000 0.0575(11)
O105 O Uani 0.2155(2) 0.40943(14) 0.03107(15) 1.000 0.0689(14)
O106 O Uani 0.1067(3) 0.34861(12) 0.02144(18) 1.000 0.0748(16)
C908 C Uani 0.0317(3) 0.42300(14) 0.02810(18) 1.000 0.0425(12)
C909 C Uani 0.0329(3) 0.42675(15) 0.0873(2) 1.000 0.0486(14)
C910 C Uani -0.0367(4) 0.45132(16) 0.1071(2) 1.000 0.0545(16)
C911 C Uani -0.1064(3) 0.47337(15) 0.0690(2) 1.000 0.0498(16)
C912 C Uani -0.1075(4) 0.46868(17) 0.0098(2) 1.000 0.0554(17)
C913 C Uani -0.0400(3) 0.44365(15) -0.0110(2) 1.000 0.0495(16)
C914 C Uani -0.1781(4) 0.50349(18) 0.0899(3) 1.000 0.069(2)
C915 C Uani 0.7321(4) 0.44880(16) 0.2547(2) 1.000 0.0724(19)
C916 C Uani 0.7066(5) 0.4251(2) 0.3000(3) 1.000 0.101(3)
C917 C Uani 0.6348(5) 0.3949(2) 0.2883(4) 1.000 0.114(3)
C918 C Uani 0.5866(6) 0.3869(2) 0.2332(4) 1.000 0.123(3)
C919 C Uani 0.6107(5) 0.4095(2) 0.1884(3) 1.000 0.098(3)
C920 C Uani 0.6815(4) 0.43999(16) 0.1989(2) 1.000 0.0727(19)
C921 C Uani 0.8107(5) 0.4826(2) 0.2654(3) 1.000 0.109(3)
C922 C Uani 0.2391(3) 0.33610(16) 0.1980(2) 1.000 0.0710(19)
C923 C Uani 0.2651(4) 0.32265(18) 0.2557(2) 1.000 0.083(3)
C924 C Uani 0.3239(4) 0.34700(19) 0.2960(2) 1.000 0.078(2)
C925 C Uani 0.3586(5) 0.3851(2) 0.2801(3) 1.000 0.096(3)
C926 C Uani 0.3329(5) 0.3987(2) 0.2234(3) 1.000 0.095(3)
C927 C Uani 0.2743(4) 0.37447(17) 0.1829(2) 1.000 0.069(2)
C928 C Uani 0.1741(5) 0.3088(2) 0.1530(3) 1.000 0.107(3)
H1A H Uiso 0.34380 0.75610 0.21030 1.000 0.0500
H1B H Uiso 0.36290 0.73010 0.27030 1.000 0.0500
H2A H Uiso 0.49210 0.78780 0.22850 1.000 0.0550
H2B H Uiso 0.46090 0.78770 0.29120 1.000 0.0550
H3A H Uiso 0.61900 0.76720 0.31120 1.000 0.0490
H3B H Uiso 0.60890 0.73770 0.25430 1.000 0.0490
H4A H Uiso 0.56850 0.51800 0.20010 1.000 0.0420
H4B H Uiso 0.62430 0.54850 0.25050 1.000 0.0420
H5A H Uiso 0.46700 0.49170 0.25730 1.000 0.0440
H5B H Uiso 0.56990 0.49450 0.30080 1.000 0.0440
H6A H Uiso 0.46560 0.52090 0.35530 1.000 0.0420
H6B H Uiso 0.40180 0.54560 0.30150 1.000 0.0420
H10A H Uiso 0.41300 0.82660 0.10170 1.000 0.1040
H10B H Uiso 0.29890 0.81540 0.09400 1.000 0.1040
H10C H Uiso 0.35920 0.80260 0.04400 1.000 0.1040
H10D H Uiso 0.78160 0.70360 0.04480 1.000 0.1070
H10E H Uiso 0.87480 0.68920 0.09180 1.000 0.1070
H10F H Uiso 0.83460 0.73710 0.09210 1.000 0.1070
H20A H Uiso 0.55970 0.83730 0.42120 1.000 0.0920
H20B H Uiso 0.67370 0.82550 0.43470 1.000 0.0920
H20C H Uiso 0.60480 0.81280 0.48020 1.000 0.0920
H20D H Uiso 0.18920 0.71480 0.47620 1.000 0.1060
H20E H Uiso 0.10710 0.68960 0.43190 1.000 0.1060
H20F H Uiso 0.13710 0.73710 0.41680 1.000 0.1060
H30A H Uiso 0.38470 0.44610 0.10320 1.000 0.0820
H30B H Uiso 0.46670 0.46570 0.07050 1.000 0.0820
H30C H Uiso 0.35500 0.48050 0.05210 1.000 0.0820
H30D H Uiso 0.00500 0.56930 0.15450 1.000 0.0910
H30E H Uiso -0.02280 0.58330 0.21560 1.000 0.0910
H30F H Uiso 0.01140 0.53540 0.20640 1.000 0.0910
H40A H Uiso 0.67560 0.46300 0.45180 1.000 0.0910
H40B H Uiso 0.58430 0.47520 0.48190 1.000 0.0910
H40C H Uiso 0.68820 0.49770 0.50300 1.000 0.0910
H40D H Uiso 1.01290 0.60150 0.39220 1.000 0.0900
H40E H Uiso 1.03770 0.61400 0.32980 1.000 0.0900
H40F H Uiso 1.01660 0.56530 0.34410 1.000 0.0900
H50A H Uiso 0.11940 0.70520 0.23930 1.000 0.0890
H50B H Uiso 0.17440 0.68670 0.30070 1.000 0.0890
H50C H Uiso 0.11380 0.65530 0.25320 1.000 0.0890
H50D H Uiso 0.11300 0.63470 -0.04140 1.000 0.1570
H50E H Uiso 0.14120 0.67070 -0.08420 1.000 0.1570
H50F H Uiso 0.07970 0.68310 -0.03460 1.000 0.1570
H60A H Uiso 0.87350 0.72360 0.28610 1.000 0.0850
H60B H Uiso 0.82030 0.70100 0.22720 1.000 0.0850
H60C H Uiso 0.88020 0.67300 0.27920 1.000 0.0850
H60D H Uiso 0.88390 0.63900 0.55500 1.000 0.1180
H60E H Uiso 0.84600 0.66060 0.60910 1.000 0.1180
H60F H Uiso 0.90620 0.68830 0.56980 1.000 0.1180
H70A H Uiso 0.79860 0.57230 0.16730 1.000 0.0670
H70B H Uiso 0.81820 0.59730 0.22830 1.000 0.0670
H70C H Uiso 0.80520 0.62330 0.16820 1.000 0.0670
H70D H Uiso 0.33080 0.55570 -0.01260 1.000 0.1090
H70E H Uiso 0.29940 0.58370 -0.07050 1.000 0.1090
H70F H Uiso 0.29910 0.60450 -0.00770 1.000 0.1090
H80A H Uiso 0.23000 0.56580 0.38740 1.000 0.0820
H80B H Uiso 0.19990 0.58330 0.32200 1.000 0.0820
H80C H Uiso 0.20380 0.61520 0.37610 1.000 0.0820
H80D H Uiso 0.66320 0.55720 0.56780 1.000 0.1320
H80E H Uiso 0.71640 0.59070 0.61500 1.000 0.1320
H80F H Uiso 0.71780 0.59780 0.54700 1.000 0.1320
H102 H Uiso 0.61950 0.67380 0.17770 1.000 0.0490
H104 H Uiso 0.67820 0.76080 0.06110 1.000 0.0620
H105 H Uiso 0.52450 0.79060 0.05720 1.000 0.0620
H202 H Uiso 0.37360 0.67430 0.35540 1.000 0.0460
H204 H Uiso 0.29420 0.76570 0.46050 1.000 0.0620
H205 H Uiso 0.44280 0.79990 0.46220 1.000 0.0610
H302 H Uiso 0.29410 0.59990 0.23020 1.000 0.0420
H304 H Uiso 0.11050 0.51010 0.14700 1.000 0.0520
H305 H Uiso 0.24050 0.47930 0.11030 1.000 0.0510
H402 H Uiso 0.71670 0.61280 0.31080 1.000 0.0410
H404 H Uiso 0.92670 0.54250 0.41080 1.000 0.0520
H405 H Uiso 0.80650 0.50670 0.45090 1.000 0.0530
H502 H Uiso 0.36520 0.67990 0.07440 1.000 0.0560
H504 H Uiso 0.07310 0.65890 0.05270 1.000 0.0640
H505 H Uiso 0.08320 0.65990 0.15390 1.000 0.0600
H602 H Uiso 0.62500 0.68880 0.45420 1.000 0.0480
H604 H Uiso 0.91820 0.67500 0.47490 1.000 0.0630
H605 H Uiso 0.90980 0.68510 0.37470 1.000 0.0620
H702 H Uiso 0.38670 0.59070 0.07950 1.000 0.0450
H704 H Uiso 0.61170 0.60190 -0.00800 1.000 0.0460
H705 H Uiso 0.72310 0.60340 0.08000 1.000 0.0440
H802 H Uiso 0.63130 0.60400 0.46370 1.000 0.0510
H804 H Uiso 0.40780 0.61410 0.55260 1.000 0.0630
H805 H Uiso 0.29600 0.61010 0.46610 1.000 0.0540
H93A H Uiso 0.93010 0.25430 0.40550 0.788(12) 0.2190
H93B H Uiso 0.81920 0.27070 0.39440 0.788(12) 0.2190
H93C H Uiso 0.90650 0.30290 0.41910 0.788(12) 0.2190
H930 H Uiso 1.03330 0.26840 0.33150 0.788(12) 0.1400
H931 H Uiso 1.04530 0.28780 0.23840 0.788(12) 0.2420
H932 H Uiso 0.91940 0.32270 0.17850 0.788(12) 0.2720
H933 H Uiso 0.77530 0.33770 0.21280 0.788(12) 0.1920
H934 H Uiso 0.76220 0.31810 0.30640 0.788(12) 0.1410
H94A H Uiso 0.80300 0.32800 0.18000 0.212(12) 0.1450
H94B H Uiso 0.90430 0.35370 0.19070 0.212(12) 0.1450
H94C H Uiso 0.81720 0.36830 0.22290 0.212(12) 0.1450
H937 H Uiso 1.02540 0.30460 0.24190 0.212(12) 0.1160
H938 H Uiso 1.08040 0.26080 0.32000 0.212(12) 0.1160
H939 H Uiso 0.98160 0.24340 0.38650 0.212(12) 0.1160
H940 H Uiso 0.82360 0.27050 0.37360 0.212(12) 0.1160
H941 H Uiso 0.76640 0.31430 0.29600 0.212(12) 0.1160
H90A H Uiso 1.16400 0.43770 0.28150 1.000 0.1430
H90B H Uiso 1.19420 0.48000 0.31890 1.000 0.1430
H90C H Uiso 1.09900 0.48000 0.26850 1.000 0.1430
H902 H Uiso 1.02980 0.47170 0.47170 1.000 0.0600
H903 H Uiso 1.12560 0.49340 0.40510 1.000 0.0720
H905 H Uiso 1.01000 0.39960 0.29570 1.000 0.0750
H906 H Uiso 0.90980 0.37930 0.36070 1.000 0.0640
H91A H Uiso -0.17790 0.49850 0.13150 1.000 0.1030
H91B H Uiso -0.24400 0.49840 0.06760 1.000 0.1030
H91C H Uiso -0.15890 0.53310 0.08410 1.000 0.1030
H909 H Uiso 0.08160 0.41240 0.11440 1.000 0.0590
H910 H Uiso -0.03660 0.45300 0.14790 1.000 0.0650
H912 H Uiso -0.15620 0.48310 -0.01720 1.000 0.0660
H913 H Uiso -0.04260 0.44060 -0.05190 1.000 0.0590
H92A H Uiso 0.86050 0.47660 0.24160 1.000 0.1640
H92B H Uiso 0.84110 0.48260 0.30690 1.000 0.1640
H92C H Uiso 0.78140 0.51060 0.25490 1.000 0.1640
H916 H Uiso 0.73890 0.43000 0.33910 1.000 0.1210
H917 H Uiso 0.61810 0.37890 0.31980 1.000 0.1370
H918 H Uiso 0.53680 0.36570 0.22620 1.000 0.1470
H919 H Uiso 0.57810 0.40410 0.14960 1.000 0.1180
H920 H Uiso 0.69680 0.45580 0.16690 1.000 0.0880
H92D H Uiso 0.10760 0.30810 0.16180 1.000 0.1610
H92E H Uiso 0.20030 0.27970 0.15420 1.000 0.1610
H92F H Uiso 0.17220 0.32090 0.11400 1.000 0.1610
H923 H Uiso 0.24150 0.29610 0.26710 1.000 0.1000
H924 H Uiso 0.34080 0.33740 0.33530 1.000 0.0930
H925 H Uiso 0.40010 0.40210 0.30800 1.000 0.1150
H926 H Uiso 0.35630 0.42540 0.21230 1.000 0.1130
H927 H Uiso 0.25770 0.38430 0.14370 1.000 0.0830

loop_
_atom_type_symbol
_atom_type_description
_atom_type_scat_dispersion_real
_atom_type_scat_dispersion_imag
_atom_type_scat_source
S S 0.1246 0.1234 'International Tables Vol C Tables 4.2.6.8 and 6.1.1.4'
Pd Pd -0.9988 1.0072 'International Tables Vol C Tables 4.2.6.8 and 6.1.1.4'
P P 0.1023 0.0942 'International Tables Vol C Tables 4.2.6.8 and 6.1.1.4'
O O 0.0106 0.0060 'International Tables Vol C Tables 4.2.6.8 and 6.1.1.4'
H H 0.0000 0.0000 'International Tables Vol C Tables 4.2.6.8 and 6.1.1.4'
C C 0.0033 0.0016 'International Tables Vol C Tables 4.2.6.8 and 6.1.1.4'

loop_
_geom_angle_atom_site_label_1
_geom_angle_atom_site_label_2
_geom_angle_atom_site_label_3
_geom_angle
_geom_angle_publ_flag
P1 Pd1 P2 86.26(3) yes
P1 Pd1 P3 95.28(3) yes
P1 Pd1 P4 167.39(4) yes
P2 Pd1 P3 166.44(4) yes
P2 Pd1 P4 95.26(3) yes
P3 Pd1 P4 86.18(3) yes
O101 S1 O102 112.9(2) yes
O101 S1 O103 113.5(2) yes
O101 S1 C901 106.0(2) yes
O102 S1 O103 112.5(2) yes
O102 S1 C901 106.2(2) yes
O103 S1 C901 105.0(2) yes
O104 S2 O106 112.2(2) yes
O104 S2 C908 106.5(2) yes
O106 S2 C908 104.7(2) yes
O105 S2 O106 113.2(2) yes
O105 S2 C908 105.3(2) yes
O104 S2 O105 114.0(2) yes
Pd1 P1 C1 109.19(13) yes
C101 P1 C501 105.36(18) yes
Pd1 P1 C101 116.98(14) yes
Pd1 P1 C501 116.99(13) yes
C1 P1 C501 102.36(19) yes
C1 P1 C101 104.30(19) yes
Pd1 P2 C601 115.04(13) yes
C3 P2 C201 103.16(18) yes
Pd1 P2 C201 117.04(13) yes
C3 P2 C601 104.25(19) yes
C201 P2 C601 105.72(18) yes
Pd1 P2 C3 110.27(14) yes
C4 P3 C701 103.46(18) yes
C4 P3 C301 103.77(18) yes
Pd1 P3 C4 110.16(13) yes
C301 P3 C701 105.43(18) yes
Pd1 P3 C701 114.90(13) yes
Pd1 P3 C301 117.66(13) yes
Pd1 P4 C801 115.53(13) yes
C6 P4 C801 102.94(18) yes
C6 P4 C401 104.79(18) yes
C401 P4 C801 104.93(18) yes
Pd1 P4 C6 109.86(13) yes
Pd1 P4 C401 117.35(13) yes
C106 O3 C107 117.3(4) yes
C506 O4 C507 116.7(3) yes
C206 O5 C207 118.0(3) yes
C606 O6 C607 116.9(3) yes
C306 O7 C307 117.6(3) yes
C706 O8 C707 116.9(3) yes
C406 O9 C407 117.0(3) yes
C806 O10 C807 116.5(3) yes
C103 O11 C108 117.9(4) yes
C503 O12 C508 117.5(5) yes
C203 O13 C208 117.4(4) yes
C603 O14 C608 116.7(4) yes
C303 O15 C308 117.1(4) yes
C703 O16 C708 117.3(3) yes
C403 O17 C408 117.3(3) yes
C803 O18 C808 116.6(4) yes
P1 C1 C2 113.1(3) yes
C1 C2 C3 115.7(4) no
P2 C3 C2 113.2(3) yes
P3 C4 C5 113.4(3) yes
C4 C5 C6 115.3(3) no
P4 C6 C5 113.5(3) yes
C2 C1 H1A 109.00 no
H1A C1 H1B 108.00 no
C2 C1 H1B 109.00 no
P1 C1 H1B 109.00 no
P1 C1 H1A 109.00 no
P1 C101 C106 121.3(3) yes
C102 C101 C106 119.3(4) no
P1 C101 C102 119.2(3) yes
C3 C2 H2B 108.00 no
H2A C2 H2B 107.00 no
C1 C2 H2B 108.00 no
C3 C2 H2A 108.00 no
C1 C2 H2A 108.00 no
C101 C102 C103 121.5(4) no
O11 C103 C102 116.2(4) yes
O11 C103 C104 125.0(4) yes
C2 C3 H3A 109.00 no
P2 C3 H3A 109.00 no
P2 C3 H3B 109.00 no
H3A C3 H3B 108.00 no
C102 C103 C104 118.8(4) no
C2 C3 H3B 109.00 no
C5 C4 H4B 109.00 no
P3 C4 H4A 109.00 no
C103 C104 C105 120.8(5) no
P3 C4 H4B 109.00 no
C5 C4 H4A 109.00 no
H4A C4 H4B 108.00 no
H5A C5 H5B 108.00 no
C6 C5 H5A 108.00 no
C4 C5 H5A 108.00 no
C6 C5 H5B 108.00 no
C104 C105 C106 121.1(4) no
C4 C5 H5B 108.00 no
P4 C6 H6B 109.00 no
C5 C6 H6A 109.00 no
P4 C6 H6A 109.00 no
C101 C106 C105 118.5(4) no
C5 C6 H6B 109.00 no
O3 C106 C101 117.1(4) yes
O3 C106 C105 124.4(4) yes
H6A C6 H6B 108.00 no
P2 C201 C202 119.0(3) yes
P2 C201 C206 121.0(3) yes
C202 C201 C206 119.6(4) no
C103 C102 H102 119.00 no
C201 C202 C203 121.0(4) no
C101 C102 H102 119.00 no
C202 C203 C204 118.9(4) no
O13 C203 C204 125.4(4) yes
O13 C203 C202 115.7(4) yes
C103 C104 H104 120.00 no
C105 C104 H104 120.00 no
C203 C204 C205 120.5(5) no
C204 C205 C206 120.9(4) no
C104 C105 H105 120.00 no
C106 C105 H105 119.00 no
C201 C206 C205 119.1(4) no
O5 C206 C201 116.8(4) yes
O5 C206 C205 124.1(4) yes
H10A C107 H10C 109.00 no
H10A C107 H10B 109.00 no
O3 C107 H10C 109.00 no
O3 C107 H10A 110.00 no
H10B C107 H10C 109.00 no
O3 C107 H10B 110.00 no
O11 C108 H10D 109.00 no
H10D C108 H10F 110.00 no
O11 C108 H10E 109.00 no
H10E C108 H10F 109.00 no
H10D C108 H10E 110.00 no
O11 C108 H10F 109.00 no
C302 C301 C306 119.1(4) no
P3 C301 C306 121.6(3) yes
P3 C301 C302 119.3(3) yes
C201 C202 H202 119.00 no
C301 C302 C303 120.6(4) no
C203 C202 H202 120.00 no
O15 C303 C302 115.4(4) yes
C302 C303 C304 120.0(4) no
O15 C303 C304 124.6(4) yes
C303 C304 C305 119.9(4) no
C203 C204 H204 120.00 no
C205 C204 H204 120.00 no
C206 C205 H205 120.00 no
C204 C205 H205 120.00 no
C304 C305 C306 120.6(4) no
O7 C306 C305 123.8(4) yes
C301 C306 C305 119.8(4) no
O7 C306 C301 116.5(4) yes
O5 C207 H20C 110.00 no
O5 C207 H20B 110.00 no
H20B C207 H20C 109.00 no
H20A C207 H20C 109.00 no
H20A C207 H20B 109.00 no
O5 C207 H20A 109.00 no
O13 C208 H20D 110.00 no
H20E C208 H20F 110.00 no
O13 C208 H20E 109.00 no
O13 C208 H20F 109.00 no
H20D C208 H20E 109.00 no
H20D C208 H20F 109.00 no
P4 C401 C406 121.7(3) yes
C402 C401 C406 118.9(4) no
P4 C401 C402 119.4(3) yes
C303 C302 H302 120.00 no
C301 C302 H302 120.00 no
C401 C402 C403 120.8(4) no
C402 C403 C404 119.9(4) no
O17 C403 C402 116.6(4) yes
O17 C403 C404 123.5(4) yes
C305 C304 H304 120.00 no
C403 C404 C405 119.8(4) no
C303 C304 H304 120.00 no
C304 C305 H305 120.00 no
C404 C405 C406 120.7(4) no
C306 C305 H305 120.00 no
O9 C406 C405 124.0(4) yes
O9 C406 C401 116.0(4) yes
C401 C406 C405 120.0(4) no
O7 C307 H30B 109.00 no
H30B C307 H30C 109.00 no
O7 C307 H30C 109.00 no
O7 C307 H30A 110.00 no
H30A C307 H30C 110.00 no
H30A C307 H30B 109.00 no
O15 C308 H30F 109.00 no
H30D C308 H30E 109.00 no
H30D C308 H30F 109.00 no
H30E C308 H30F 109.00 no
O15 C308 H30E 109.00 no
O15 C308 H30D 109.00 no
C502 C501 C506 118.9(4) no
P1 C501 C502 120.9(4) yes
P1 C501 C506 120.0(3) yes
C403 C402 H402 120.00 no
C401 C402 H402 120.00 no
C501 C502 C503 120.8(5) no
O12 C503 C502 114.7(5) yes
O12 C503 C504 125.1(5) yes
C502 C503 C504 120.2(4) no
C403 C404 H404 120.00 no
C503 C504 C505 119.5(5) no
C405 C404 H404 120.00 no
C406 C405 H405 120.00 no
C504 C505 C506 120.8(4) no
C404 C405 H405 120.00 no
O4 C506 C501 115.6(4) yes
O4 C506 C505 124.6(4) yes
C501 C506 C505 119.8(4) no
O9 C407 H40C 110.00 no
H40A C407 H40B 110.00 no
O9 C407 H40B 109.00 no
O9 C407 H40A 110.00 no
H40B C407 H40C 109.00 no
H40A C407 H40C 109.00 no
O17 C408 H40D 109.00 no
H40D C408 H40E 110.00 no
O17 C408 H40F 109.00 no
H40E C408 H40F 109.00 no
H40D C408 H40F 109.00 no
O17 C408 H40E 109.00 no
C602 C601 C606 118.8(4) no
P2 C601 C606 121.0(3) yes
P2 C601 C602 120.3(3) yes
C503 C502 H502 120.00 no
C601 C602 C603 120.7(4) no
C501 C502 H502 120.00 no
O14 C603 C602 115.2(5) yes
C602 C603 C604 120.3(4) no
O14 C603 C604 124.5(5) yes
C603 C604 C605 119.6(4) no
C505 C504 H504 120.00 no
C503 C504 H504 120.00 no
C506 C505 H505 120.00 no
C604 C605 C606 120.9(4) no
C504 C505 H505 120.00 no
O6 C606 C601 115.7(4) yes
O6 C606 C605 124.5(4) yes
C601 C606 C605 119.8(4) no
O4 C507 H50C 109.00 no
O4 C507 H50A 109.00 no
O4 C507 H50B 109.00 no
H50A C507 H50C 109.00 no
H50B C507 H50C 109.00 no
H50A C507 H50B 110.00 no
O12 C508 H50E 109.00 no
O12 C508 H50F 109.00 no
O12 C508 H50D 109.00 no
H50E C508 H50F 110.00 no
H50D C508 H50E 109.00 no
H50D C508 H50F 110.00 no
C702 C701 C706 119.3(4) no
P3 C701 C702 121.8(3) yes
P3 C701 C706 118.8(3) yes
C601 C602 H602 120.00 no
C603 C602 H602 120.00 no
C701 C702 C703 119.9(4) no
O16 C703 C702 124.0(4) yes
C702 C703 C704 120.0(4) no
O16 C703 C704 116.0(3) yes
C703 C704 C705 120.9(4) no
C605 C604 H604 120.00 no
C603 C604 H604 120.00 no
C704 C705 C706 119.5(4) no
C606 C605 H605 119.00 no
C604 C605 H605 120.00 no
O8 C706 C701 116.1(3) yes
O8 C706 C705 123.7(4) yes
C701 C706 C705 120.2(4) no
O6 C607 H60B 109.00 no
H60A C607 H60C 109.00 no
O6 C607 H60A 109.00 no
H60B C607 H60C 110.00 no
H60A C607 H60B 110.00 no
O6 C607 H60C 109.00 no
H60D C608 H60F 109.00 no
H60E C608 H60F 110.00 no
H60D C608 H60E 109.00 no
O14 C608 H60D 109.00 no
O14 C608 H60F 110.00 no
O14 C608 H60E 109.00 no
P4 C801 C806 119.4(3) yes
C802 C801 C806 119.0(4) no
P4 C801 C802 121.4(3) yes
C701 C702 H702 120.00 no
C801 C802 C803 120.0(4) no
C703 C702 H702 120.00 no
C802 C803 C804 120.0(4) no
O18 C803 C802 122.6(5) yes
O18 C803 C804 117.5(4) yes
C803 C804 C805 120.7(4) no
C703 C704 H704 119.00 no
C705 C704 H704 120.00 no
C804 C805 C806 120.2(5) no
C706 C705 H705 120.00 no
C704 C705 H705 120.00 no
O10 C806 C801 115.9(3) yes
C801 C806 C805 120.2(4) no
O10 C806 C805 123.9(4) yes
O8 C707 H70A 109.00 no
H70A C707 H70C 110.00 no
H70B C707 H70C 109.00 no
O8 C707 H70C 109.00 no
H70A C707 H70B 110.00 no
O8 C707 H70B 109.00 no
O16 C708 H70F 109.00 no
H70D C708 H70E 109.00 no
O16 C708 H70D 109.00 no
O16 C708 H70E 110.00 no
H70E C708 H70F 110.00 no
H70D C708 H70F 109.00 no
C801 C802 H802 120.00 no
C803 C802 H802 120.00 no
C805 C804 H804 120.00 no
C803 C804 H804 120.00 no
C806 C805 H805 120.00 no
C804 C805 H805 120.00 no
H80A C807 H80C 109.00 no
H80B C807 H80C 110.00 no
H80A C807 H80B 109.00 no
O10 C807 H80B 109.00 no
O10 C807 H80C 109.00 no
O10 C807 H80A 109.00 no
O18 C808 H80F 109.00 no
O18 C808 H80D 110.00 no
O18 C808 H80E 109.00 no
H80D C808 H80F 109.00 no
H80E C808 H80F 109.00 no
H80D C808 H80E 109.00 no
C930 C929 C935 121.5(9) no
C934 C929 C935 123.0(9) no
C930 C929 C934 115.5(9) no
C929 C930 C931 121.0(10) no
C930 C931 C932 121.9(13) no
C931 C932 C933 119.3(13) no
C932 C933 C934 118.8(12) no
C929 C934 C933 123.6(10) no
C941 C936 C942 121(2) no
C937 C936 C942 122(2) no
C937 C936 C941 117(2) no
C936 C937 C938 121(2) no
C937 C938 C939 122(2) no
C938 C939 C940 119(2) no
C939 C940 C941 120(2) no
C936 C941 C940 122(2) no
C931 C930 H930 120.00 no
C929 C930 H930 119.00 no
C930 C931 H931 119.00 no
C932 C931 H931 119.00 no
C931 C932 H932 120.00 no
C933 C932 H932 120.00 no
C934 C933 H933 121.00 no
C932 C933 H933 121.00 no
C933 C934 H934 118.00 no
C929 C934 H934 118.00 no
C929 C935 H93B 109.00 no
C929 C935 H93A 109.00 no
H93A C935 H93B 109.00 no
H93A C935 H93C 110.00 no
C929 C935 H93C 109.00 no
H93B C935 H93C 110.00 no
C936 C937 H937 120.00 no
C938 C937 H937 120.00 no
C937 C938 H938 119.00 no
C939 C938 H938 119.00 no
C940 C939 H939 121.00 no
C938 C939 H939 121.00 no
C939 C940 H940 120.00 no
C941 C940 H940 120.00 no
C940 C941 H941 119.00 no
C936 C941 H941 119.00 no
C936 C942 H94A 110.00 no
C936 C942 H94C 109.00 no
H94B C942 H94C 109.00 no
C936 C942 H94B 110.00 no
H94A C942 H94B 109.00 no
H94A C942 H94C 109.00 no
S1 C901 C906 120.1(4) yes
S1 C901 C902 121.2(3) yes
C902 C901 C906 118.7(4) no
C901 C902 C903 120.9(4) no
C902 C903 C904 120.4(5) no
C905 C904 C907 120.8(5) no
C903 C904 C905 118.4(5) no
C903 C904 C907 120.8(6) no
C904 C905 C906 121.4(5) no
C901 C906 C905 120.2(5) no
C901 C902 H902 120.00 no
C903 C902 H902 120.00 no
C904 C903 H903 120.00 no
C902 C903 H903 120.00 no
C904 C905 H905 119.00 no
C906 C905 H905 119.00 no
C901 C906 H906 120.00 no
C905 C906 H906 120.00 no
H90B C907 H90C 109.00 no
C904 C907 H90A 110.00 no
C904 C907 H90B 109.00 no
C904 C907 H90C 109.00 no
H90A C907 H90B 109.00 no
H90A C907 H90C 110.00 no
S2 C908 C909 119.8(3) yes
S2 C908 C913 120.6(3) yes
C909 C908 C913 119.7(4) no
C908 C909 C910 119.9(4) no
C909 C910 C911 121.3(4) no
C910 C911 C912 118.0(4) no
C910 C911 C914 122.2(5) no
C912 C911 C914 119.8(5) no
C911 C912 C913 121.7(5) no
C908 C913 C912 119.4(4) no
C908 C909 H909 120.00 no
C910 C909 H909 120.00 no
C909 C910 H910 119.00 no
C911 C910 H910 119.00 no
C911 C912 H912 119.00 no
C913 C912 H912 119.00 no
C908 C913 H913 120.00 no
C912 C913 H913 120.00 no
C911 C914 H91A 109.00 no
C911 C914 H91B 109.00 no
C911 C914 H91C 110.00 no
H91A C914 H91B 109.00 no
H91A C914 H91C 110.00 no
H91B C914 H91C 109.00 no
C916 C915 C920 116.7(5) no
C916 C915 C921 121.8(5) no
C920 C915 C921 121.5(5) no
C915 C916 C917 119.8(7) no
C916 C917 C918 122.2(7) no
C917 C918 C919 118.9(7) no
C918 C919 C920 120.1(6) no
C915 C920 C919 122.3(5) no
C915 C916 H916 120.00 no
C917 C916 H916 120.00 no
C916 C917 H917 119.00 no
C918 C917 H917 119.00 no
C917 C918 H918 121.00 no
C919 C918 H918 120.00 no
C918 C919 H919 120.00 no
C920 C919 H919 120.00 no
C915 C920 H920 119.00 no
C919 C920 H920 119.00 no
C915 C921 H92A 110.00 no
C915 C921 H92B 109.00 no
C915 C921 H92C 109.00 no
H92A C921 H92B 110.00 no
H92A C921 H92C 110.00 no
H92B C921 H92C 109.00 no
C923 C922 C927 118.2(4) no
C923 C922 C928 120.9(5) no
C927 C922 C928 120.9(5) no
C922 C923 C924 120.9(5) no
C923 C924 C925 120.1(5) no
C924 C925 C926 119.3(6) no
C925 C926 C927 120.8(6) no
C922 C927 C926 120.6(5) no
C922 C923 H923 120.00 no
C924 C923 H923 120.00 no
C923 C924 H924 120.00 no
C925 C924 H924 120.00 no
C924 C925 H925 120.00 no
C926 C925 H925 120.00 no
C925 C926 H926 120.00 no
C927 C926 H926 120.00 no
C922 C927 H927 120.00 no
C926 C927 H927 120.00 no
C922 C928 H92D 109.00 no
C922 C928 H92E 109.00 no
C922 C928 H92F 110.00 no
H92D C928 H92E 109.00 no
H92D C928 H92F 109.00 no
H92E C928 H92F 110.00 no

loop_
_geom_bond_atom_site_label_1
_geom_bond_atom_site_label_2
_geom_bond_distance
_geom_bond_publ_flag
Pd1 P1 2.3887(10) yes
Pd1 P2 2.3963(10) yes
Pd1 P3 2.3831(10) yes
Pd1 P4 2.3879(10) yes
S1 O103 1.446(4) yes
S1 C901 1.780(4) yes
S1 O101 1.441(4) yes
S1 O102 1.456(4) yes
S2 O106 1.450(4) yes
S2 C908 1.784(4) yes
S2 O104 1.444(3) yes
S2 O105 1.445(3) yes
P1 C1 1.843(4) yes
P1 C501 1.827(4) yes
P1 C101 1.819(4) yes
P2 C201 1.828(4) yes
P2 C3 1.836(4) yes
P2 C601 1.817(4) yes
P3 C4 1.839(4) yes
P3 C701 1.816(4) yes
P3 C301 1.818(4) yes
P4 C801 1.818(4) yes
P4 C401 1.814(4) yes
P4 C6 1.841(4) yes
O3 C106 1.354(5) yes
O3 C107 1.434(6) yes
O4 C507 1.431(6) yes
O4 C506 1.371(5) yes
O5 C206 1.362(5) yes
O5 C207 1.434(5) yes
O6 C607 1.443(6) yes
O6 C606 1.372(5) yes
O7 C306 1.363(5) yes
O7 C307 1.429(5) yes
O8 C706 1.371(5) yes
O8 C707 1.427(5) yes
O9 C407 1.428(6) yes
O9 C406 1.367(5) yes
O10 C806 1.372(5) yes
O10 C807 1.425(5) yes
O11 C108 1.426(7) yes
O11 C103 1.365(6) yes
O12 C508 1.426(8) yes
O12 C503 1.372(5) yes
O13 C208 1.426(7) yes
O13 C203 1.368(5) yes
O14 C603 1.377(5) yes
O14 C608 1.424(7) yes
O15 C303 1.378(5) yes
O15 C308 1.423(5) yes
O16 C703 1.369(5) yes
O16 C708 1.409(6) yes
O17 C408 1.421(5) yes
O17 C403 1.373(5) yes
O18 C803 1.381(6) yes
O18 C808 1.399(8) yes
C1 C2 1.533(6) no
C2 C3 1.525(6) no
C4 C5 1.533(6) no
C5 C6 1.526(6) no
C101 C102 1.377(6) no
C1 H1A 0.9900 no
C1 H1B 0.9900 no
C101 C106 1.415(6) no
C102 C103 1.399(6) no
C2 H2B 0.9900 no
C2 H2A 0.9900 no
C103 C104 1.374(6) no
C3 H3A 0.9900 no
C3 H3B 0.9900 no
C4 H4A 0.9900 no
C4 H4B 0.9900 no
C104 C105 1.379(8) no
C5 H5B 0.9900 no
C105 C106 1.394(7) no
C5 H5A 0.9900 no
C6 H6B 0.9900 no
C6 H6A 0.9900 no
C201 C202 1.373(6) no
C201 C206 1.409(6) no
C202 C203 1.403(6) no
C102 H102 0.9500 no
C203 C204 1.380(6) no
C204 C205 1.379(8) no
C104 H104 0.9500 no
C105 H105 0.9500 no
C205 C206 1.385(7) no
C107 H10A 0.9800 no
C107 H10B 0.9800 no
C107 H10C 0.9800 no
C108 H10F 0.9800 no
C108 H10D 0.9800 no
C108 H10E 0.9800 no
C301 C306 1.418(5) no
C301 C302 1.386(6) no
C302 C303 1.392(6) no
C202 H202 0.9500 no
C303 C304 1.383(6) no
C304 C305 1.393(6) no
C204 H204 0.9500 no
C305 C306 1.377(6) no
C205 H205 0.9500 no
C207 H20B 0.9800 no
C207 H20C 0.9800 no
C207 H20A 0.9800 no
C208 H20F 0.9800 no
C208 H20E 0.9800 no
C208 H20D 0.9800 no
C401 C406 1.406(5) no
C401 C402 1.392(6) no
C302 H302 0.9500 no
C402 C403 1.381(6) no
C403 C404 1.383(6) no
C404 C405 1.391(6) no
C304 H304 0.9500 no
C405 C406 1.371(6) no
C305 H305 0.9500 no
C307 H30C 0.9800 no
C307 H30A 0.9800 no
C307 H30B 0.9800 no
C308 H30E 0.9800 no
C308 H30D 0.9800 no
C308 H30F 0.9800 no
C501 C502 1.387(6) no
C501 C506 1.405(6) no
C502 C503 1.392(7) no
C402 H402 0.9500 no
C503 C504 1.383(8) no
C404 H404 0.9500 no
C504 C505 1.386(6) no
C405 H405 0.9500 no
C505 C506 1.387(6) no
C407 H40A 0.9800 no
C407 H40B 0.9800 no
C407 H40C 0.9800 no
C408 H40D 0.9800 no
C408 H40E 0.9800 no
C408 H40F 0.9800 no
C601 C606 1.408(6) no
C601 C602 1.393(6) no
C502 H502 0.9500 no
C602 C603 1.380(7) no
C603 C604 1.379(7) no
C504 H504 0.9500 no
C604 C605 1.388(6) no
C605 C606 1.373(6) no
C505 H505 0.9500 no
C507 H50A 0.9800 no
C507 H50C 0.9800 no
C507 H50B 0.9800 no
C508 H50E 0.9800 no
C508 H50F 0.9800 no
C508 H50D 0.9800 no
C701 C702 1.395(6) no
C701 C706 1.404(6) no
C702 C703 1.393(6) no
C602 H602 0.9500 no
C703 C704 1.376(6) no
C704 C705 1.385(6) no
C604 H604 0.9500 no
C705 C706 1.389(6) no
C605 H605 0.9500 no
C607 H60A 0.9800 no
C607 H60C 0.9800 no
C607 H60B 0.9800 no
C608 H60E 0.9800 no
C608 H60F 0.9800 no
C608 H60D 0.9800 no
C801 C806 1.402(6) no
C801 C802 1.391(6) no
C702 H702 0.9500 no
C802 C803 1.389(6) no
C803 C804 1.378(8) no
C704 H704 0.9500 no
C804 C805 1.369(7) no
C805 C806 1.379(6) no
C705 H705 0.9500 no
C707 H70B 0.9800 no
C707 H70A 0.9800 no
C707 H70C 0.9800 no
C708 H70F 0.9800 no
C708 H70D 0.9800 no
C708 H70E 0.9800 no
C802 H802 0.9500 no
C804 H804 0.9500 no
C805 H805 0.9500 no
C807 H80A 0.9800 no
C807 H80B 0.9800 no
C807 H80C 0.9800 no
C808 H80E 0.9800 no
C808 H80D 0.9800 no
C808 H80F 0.9800 no
C929 C930 1.396(13) no
C929 C934 1.388(13) no
C929 C935 1.532(15) no
C930 C931 1.355(18) no
C931 C932 1.36(2) no
C932 C933 1.37(2) no
C933 C934 1.370(16) no
C936 C937 1.39(3) no
C936 C941 1.39(3) no
C936 C942 1.52(3) no
C937 C938 1.36(4) no
C938 C939 1.36(4) no
C939 C940 1.37(4) no
C940 C941 1.36(4) no
C930 H930 0.9500 no
C931 H931 0.9500 no
C932 H932 0.9500 no
C933 H933 0.9500 no
C934 H934 0.9500 no
C935 H93C 0.9800 no
C935 H93B 0.9800 no
C935 H93A 0.9800 no
C937 H937 0.9500 no
C938 H938 0.9500 no
C939 H939 0.9500 no
C940 H940 0.9500 no
C941 H941 0.9500 no
C942 H94B 0.9800 no
C942 H94C 0.9800 no
C942 H94A 0.9800 no
C901 C906 1.379(6) no
C901 C902 1.389(6) no
C902 C903 1.379(7) no
C903 C904 1.390(7) no
C904 C907 1.518(9) no
C904 C905 1.376(8) no
C905 C906 1.383(7) no
C902 H902 0.9500 no
C903 H903 0.9500 no
C905 H905 0.9500 no
C906 H906 0.9500 no
C907 H90B 0.9800 no
C907 H90C 0.9800 no
C907 H90A 0.9800 no
C908 C909 1.380(6) no
C908 C913 1.382(6) no
C909 C910 1.378(7) no
C910 C911 1.375(7) no
C911 C912 1.383(6) no
C911 C914 1.514(7) no
C912 C913 1.375(7) no
C909 H909 0.9500 no
C910 H910 0.9500 no
C912 H912 0.9500 no
C913 H913 0.9500 no
C914 H91A 0.9800 no
C914 H91B 0.9800 no
C914 H91C 0.9800 no
C915 C916 1.387(8) no
C915 C920 1.388(7) no
C915 C921 1.509(9) no
C916 C917 1.366(10) no
C917 C918 1.358(13) no
C918 C919 1.351(11) no
C919 C920 1.361(9) no
C916 H916 0.9500 no
C917 H917 0.9500 no
C918 H918 0.9500 no
C919 H919 0.9500 no
C920 H920 0.9500 no
C921 H92A 0.9800 no
C921 H92B 0.9800 no
C921 H92C 0.9800 no
C922 C923 1.391(7) no
C922 C927 1.367(7) no
C922 C928 1.517(8) no
C923 C924 1.361(7) no
C924 C925 1.363(9) no
C925 C926 1.371(10) no
C926 C927 1.360(8) no
C923 H923 0.9500 no
C924 H924 0.9500 no
C925 H925 0.9500 no
C926 H926 0.9500 no
C927 H927 0.9500 no
C928 H92D 0.9800 no
C928 H92E 0.9800 no
C928 H92F 0.9800 no

loop_
_geom_contact_atom_site_label_1
_geom_contact_atom_site_label_2
_geom_contact_distance
_geom_contact_site_symmetry_2
_geom_contact_publ_flag
Pd1 O4 3.687(3) . no
Pd1 O6 3.792(3) . no
Pd1 O8 3.637(3) . no
Pd1 O10 3.647(3) . no
Pd1 H102 3.0900 . no
Pd1 H202 3.0900 . no
Pd1 H302 3.1200 . no
Pd1 H402 3.1100 . no
S1 H805 3.1400 3_666 no
S1 H40D 3.2000 3_766 no
S2 H705 3.1300 3_665 no
S2 H91C 3.2000 3_565 no
P1 C3 3.113(4) . no
P1 P2 3.2713(13) . no
P1 P3 3.5260(13) . no
P2 P1 3.2713(13) . no
P2 P4 3.5346(13) . no
P2 C1 3.115(4) . no
P3 P4 3.2593(13) . no
P3 P1 3.5260(13) . no
P3 C6 3.118(4) . no
P4 P3 3.2593(13) . no
P4 C4 3.102(4) . no
P4 P2 3.5346(13) . no
P1 H3B 2.9600 . no
P2 H1B 2.9700 . no
P3 H6B 2.9800 . no
P4 H4B 2.9400 . no
O3 C1 2.959(5) . no
O3 C502 2.997(5) . no
O3 C501 3.082(5) . no
O4 C302 3.215(5) . no
O4 C1 2.950(5) . no
O4 Pd1 3.687(3) . no
O5 C601 3.059(5) . no
O5 C3 2.981(5) . no
O5 C602 3.093(5) . no
O6 C402 3.374(5) . no
O6 C3 2.933(5) . no
O6 Pd1 3.792(3) . no
O7 C702 3.018(5) . no
O7 C4 2.986(5) . no
O7 C701 3.051(5) . no
O8 C102 3.276(5) . no
O8 C4 2.928(5) . no
O8 Pd1 3.637(3) . no
O9 C801 3.032(5) . no
O9 C802 2.943(5) . no
O9 C6 2.976(5) . no
O10 C202 3.247(5) . no
O10 C6 2.938(5) . no
O10 Pd1 3.647(3) . no
O11 C705 3.318(5) . no
O11 C707 3.356(6) . no
O11 C607 3.380(6) . no
O12 C204 3.248(6) 4_564 no
O12 C708 3.281(7) . no
O13 C805 3.371(6) . no
O13 C807 3.388(6) . no
O13 C507 3.418(6) . no
O14 C808 3.298(7) . no
O14 C104 3.342(6) 4_565 no
O15 C505 3.348(6) . no
O15 C507 3.391(7) . no
O17 C707 3.369(5) . no
O17 C607 3.364(6) . no
O17 C605 3.122(6) . no
O18 C924 3.396(6) 3_666 no
O101 C916 3.368(8) . no
O101 C805 3.363(6) 3_666 no
O3 H93B 2.8300 2_655 no
O3 H2A 2.8800 . no
O103 C208 3.307(7) 3_666 no
O103 C604 3.275(6) 3_766 no
O3 H1A 2.4300 . no
O3 H502 2.8300 . no
O4 H302 2.4300 . no
O4 H1B 2.4800 . no
O5 H3A 2.4200 . no
O105 C307 3.344(6) . no
O105 C704 3.274(5) 3_665 no
O6 H3B 2.4600 . no
O106 C108 3.363(8) 3_665 no
O106 C928 3.281(8) . no
O6 H402 2.6000 . no
O7 H702 2.9000 . no
O7 H4A 2.4300 . no
O8 H102 2.4400 . no
O8 H402 2.8700 . no
O8 H4B 2.4400 . no
O9 H802 2.7900 . no
O9 H6A 2.4300 . no
O10 H6B 2.4500 . no
O10 H202 2.4200 . no
O11 H70C 2.5100 . no
O11 H60B 2.4200 . no
O12 H204 2.3900 4_564 no
O12 H70F 2.4100 . no
O13 H80C 2.5600 . no
O13 H50B 2.4400 . no
O14 H104 2.4900 4_565 no
O14 H80F 2.6100 . no
O15 H80B 2.4900 . no
O15 H50C 2.5900 . no
O16 H919 2.8500 3_665 no
O16 H30B 2.7300 3_665 no
O17 H60C 2.5100 . no
O17 H605 2.8300 . no
O17 H70B 2.3900 . no
O18 H925 2.8600 3_666 no
O18 H924 2.7600 3_666 no
O101 H804 2.8200 3_666 no
O101 H916 2.5500 . no
O101 H906 2.7200 . no
O101 H40A 2.6900 . no
O101 H10B 2.8600 2_645 no
O101 H805 2.7100 3_666 no
O102 H903 2.7900 3_766 no
O102 H40D 2.7800 3_766 no
O102 H405 2.5900 . no
O102 H902 2.5900 . no
O103 H20E 2.5500 3_666 no
O103 H604 2.4400 3_766 no
O103 H40D 2.5800 3_766 no
O103 H93C 2.8400 . no
O104 H705 2.5100 3_665 no
O104 H91C 2.4500 3_565 no
O104 H913 2.5200 . no
O104 H30D 2.6700 3_565 no
O104 H10E 2.7900 3_665 no
O105 H704 2.5800 3_665 no
O105 H705 2.8900 3_665 no
O105 H305 2.8400 . no
O105 H909 2.9200 . no
O105 H30A 2.8700 . no
O105 H927 2.7000 . no
O106 H10D 2.8800 3_665 no
O106 H92F 2.3500 . no
O106 H50F 2.8400 3_565 no
O106 H504 2.7800 3_565 no
C1 C201 3.339(6) . no
C1 O3 2.959(5) . no
C1 C202 3.508(6) . no
C1 O4 2.950(5) . no
C2 C206 3.463(6) . no
C2 C106 3.460(6) . no
C3 C102 3.548(6) . no
C3 O6 2.933(5) . no
C3 C101 3.303(6) . no
C3 O5 2.981(5) . no
C3 C923 3.508(7) 2_655 no
C4 O8 2.928(5) . no
C4 C402 3.589(6) . no
C4 C401 3.340(5) . no
C4 O7 2.986(5) . no
C5 C406 3.581(6) . no
C5 C306 3.546(6) . no
C6 O9 2.976(5) . no
C6 C302 3.568(6) . no
C6 O10 2.938(5) . no
C6 C301 3.362(5) . no
C101 C3 3.303(6) . no
C102 C701 3.448(6) . no
C2 H918 3.0600 2_655 no
C102 C706 3.164(6) . no
C102 C3 3.548(6) . no
C102 O8 3.276(5) . no
C104 O14 3.342(6) 4_564 no
C106 C2 3.460(6) . no
C106 C502 3.256(6) . no
C107 C804 3.303(7) 4_564 no
C108 O106 3.363(8) 3_665 no
C101 H2A 2.9700 . no
C101 H502 2.6200 . no
C101 H3B 2.6800 . no
C201 C1 3.339(6) . no
C202 C1 3.508(6) . no
C102 H3B 2.6700 . no
C202 C806 3.152(6) . no
C202 O10 3.247(5) . no
C202 C805 3.575(6) . no
C202 C801 3.480(6) . no
C103 H60B 3.0400 . no
C204 O12 3.248(6) 4_565 no
C104 H10D 2.7700 . no
C104 H10F 2.7700 . no
C104 H20C 3.0600 4_564 no
C105 H10C 2.7800 . no
C105 H10A 2.7100 . no
C206 C2 3.463(6) . no
C106 H502 2.7400 . no
C106 H2A 2.8900 . no
C206 C602 3.351(6) . no
C107 H93B 2.8600 2_655 no
C107 H105 2.5100 . no
C107 H804 2.7400 4_564 no
C207 C704 3.388(6) 4_565 no
C108 H939 2.9900 2_755 no
C208 O103 3.307(7) 3_666 no
C108 H938 2.9400 2_755 no
C108 H104 2.5300 . no
C201 H1B 2.7400 . no
C201 H2B 2.9300 . no
C201 H602 2.6400 . no
C301 C6 3.362(5) . no
C302 O4 3.215(5) . no
C202 H1B 2.6300 . no
C302 C506 3.161(6) . no
C302 C6 3.568(6) . no
C302 C501 3.502(6) . no
C203 H50B 3.0700 . no
C204 H10C 2.9800 4_565 no
C204 H20D 2.7000 . no
C204 H20F 2.8300 . no
C205 H20A 2.7700 . no
C205 H20C 2.7300 . no
C206 H602 2.8600 . no
C306 C702 3.264(6) . no
C306 C5 3.546(6) . no
C206 H2B 2.8800 . no
C207 H704 2.8500 4_565 no
C207 H205 2.5000 . no
C307 O105 3.344(6) . no
C307 C704 3.472(6) 3_665 no
C308 C707 3.413(6) 1_455 no
C208 H204 2.5300 . no
C401 C4 3.340(5) . no
C301 H702 2.6700 . no
C301 H5A 2.9600 . no
C301 H6B 2.7700 . no
C402 O6 3.374(5) . no
C402 C601 3.407(5) . no
C402 C606 3.138(6) . no
C402 C605 3.454(6) . no
C402 C4 3.589(6) . no
C302 H6B 2.7000 . no
C403 C606 3.576(6) . no
C403 C605 3.370(6) . no
C304 H30F 2.7500 . no
C304 H913 3.0000 3_565 no
C304 H30D 2.7700 . no
C305 H912 2.8300 3_565 no
C305 H30C 2.6900 . no
C305 H30A 2.7800 . no
C306 H702 2.7900 . no
C406 C802 3.176(6) . no
C306 H5A 2.9800 . no
C406 C5 3.581(6) . no
C307 H704 2.9000 3_665 no
C407 C805 3.333(6) 3_666 no
C307 H305 2.4800 . no
C407 C804 3.243(7) 3_666 no
C308 H304 2.5400 . no
C408 C807 3.230(6) 1_655 no
C308 H70A 3.0400 1_455 no
C401 H5B 3.0100 . no
C501 C302 3.502(6) . no
C401 H802 2.6200 . no
C501 O3 3.082(5) . no
C401 H4B 2.7200 . no
C502 O3 2.997(5) . no
C402 H4B 2.7100 . no
C502 C702 3.358(6) . no
C502 C106 3.256(6) . no
C402 H70B 3.0300 . no
C403 H70B 3.0000 . no
C404 H92B 2.9700 . no
C404 H40F 2.7600 . no
C404 H40D 2.7100 . no
C505 C939 3.35(3) 2_655 no
C505 C940 3.56(3) 2_655 no
C405 H40C 2.7000 . no
C405 H40A 2.7400 . no
C505 O15 3.348(6) . no
C506 C940 3.55(3) 2_655 no
C406 H5B 3.0400 . no
C406 H802 2.6600 . no
C506 C302 3.161(6) . no
C507 O15 3.391(7) . no
C407 H405 2.4600 . no
C507 O13 3.418(6) . no
C408 H404 2.4900 . no
C408 H80B 3.0000 1_655 no
C408 H80C 2.8700 1_655 no
C601 C402 3.407(5) . no
C601 O5 3.059(5) . no
C502 H702 2.9400 . no
C602 C206 3.351(6) . no
C602 C802 3.207(6) . no
C602 O5 3.093(5) . no
C503 H70F 2.8700 . no
C604 O103 3.275(6) 3_766 no
C504 H93A 3.0200 2_655 no
C504 H50D 2.8800 . no
C504 H50F 2.6500 . no
C505 H939 2.9900 2_655 no
C605 O17 3.122(6) . no
C505 H50A 2.7500 . no
C505 H93A 3.0800 2_655 no
C505 H50C 2.7900 . no
C605 C402 3.454(6) . no
C605 C403 3.370(6) . no
C606 C402 3.138(6) . no
C606 C403 3.576(6) . no
C506 H302 2.6800 . no
C607 O11 3.380(6) . no
C507 H505 2.5500 . no
C607 O17 3.364(6) . no
C508 H932 3.1000 3_665 no
C608 C906 3.455(8) 3_766 no
C608 C808 3.507(9) . no
C508 H504 2.5400 . no
C608 C938 3.53(3) 3_766 no
C508 H70F 3.0000 . no
C601 H402 3.0300 . no
C701 C102 3.448(6) . no
C701 O7 3.051(5) . no
C702 O7 3.018(5) . no
C702 C306 3.264(6) . no
C702 C502 3.358(6) . no
C602 H802 2.8100 . no
C603 H802 3.0900 . no
C704 C207 3.388(6) 4_564 no
C604 H60D 2.7100 . no
C704 C307 3.472(6) 3_665 no
C604 H60F 2.7500 . no
C704 O105 3.274(5) 3_665 no
C605 H60A 2.7800 . no
C705 O11 3.318(5) . no
C605 H60C 2.7200 . no
C606 H92E 2.8500 2_655 no
C606 H402 2.6700 . no
C706 C102 3.164(6) . no
C707 O17 3.369(5) . no
C707 C308 3.413(6) 1_655 no
C607 H605 2.5000 . no
C707 O11 3.356(6) . no
C608 H604 2.5100 . no
C708 O12 3.281(7) . no
C608 H80F 2.8600 . no
C708 C911 3.594(7) 3_565 no
C801 O9 3.032(5) . no
C801 C202 3.480(6) . no
C701 H102 2.9800 . no
C802 O9 2.943(5) . no
C702 H502 2.9800 . no
C802 C602 3.207(6) . no
C802 C406 3.176(6) . no
C702 H70F 2.7100 . no
C702 H70D 2.7600 . no
C704 H30B 3.0800 3_665 no
C704 H20C 2.9700 4_564 no
C804 C107 3.303(7) 4_565 no
C804 C407 3.243(7) 3_666 no
C705 H70C 2.7400 . no
C805 C202 3.575(6) . no
C805 O101 3.363(6) 3_666 no
C805 C407 3.333(6) 3_666 no
C705 H70A 2.7300 . no
C805 O13 3.371(6) . no
C706 H102 2.5900 . no
C806 C202 3.152(6) . no
C807 O13 3.388(6) . no
C707 H30E 2.6900 1_655 no
C807 C408 3.230(6) 1_455 no
C707 H705 2.5000 . no
C808 C608 3.507(9) . no
C708 H91B 2.9300 3_565 no
C808 O14 3.298(7) . no
C708 H702 2.5200 . no
C801 H202 3.0300 . no
C802 H80F 2.6200 . no
C802 H602 2.8000 . no
C802 H80D 2.9600 . no
C803 H40B 3.0700 3_666 no
C804 H40A 2.9100 3_666 no
C804 H40B 2.7000 3_666 no
C804 H10A 2.8300 4_565 no
C804 H10C 2.9900 4_565 no
C805 H80C 2.7700 . no
C805 H80A 2.7000 . no
C805 H40B 2.9200 3_666 no
C805 H40A 3.0600 3_666 no
C806 H202 2.6100 . no
C906 C608 3.455(8) 3_766 no
C906 C916 3.600(9) . no
C807 H40F 3.0700 1_455 no
C807 H40E 2.8000 1_455 no
C807 H805 2.5100 . no
C808 H802 2.6100 . no
C911 C708 3.594(7) 3_565 no
C912 C913 3.423(7) 3_565 no
C913 C912 3.423(7) 3_565 no
C916 C906 3.600(9) . no
C916 O101 3.368(8) . no
C918 C925 3.530(11) . no
C918 C926 3.507(11) . no
C923 C3 3.508(7) 2_645 no
C924 O18 3.396(6) 3_666 no
C925 C918 3.530(11) . no
C926 C918 3.507(11) . no
C928 O106 3.281(8) . no
C938 C608 3.53(3) 3_766 no
C939 C505 3.35(3) 2_645 no
C940 C506 3.55(3) 2_645 no
C940 C505 3.56(3) 2_645 no
C901 H60D 2.9000 3_766 no
C902 H404 3.0100 . no
C906 H916 3.0700 . no
C906 H60D 2.8900 3_766 no
C907 H80E 3.0600 3_766 no
C908 H50D 2.7600 3_565 no
C909 H304 3.0600 . no
C909 H50D 2.8600 3_565 no
C910 H304 2.7800 . no
C913 H50D 3.0000 3_565 no
C914 H70A 2.8600 1_455 no
C915 H94C 2.9400 . no
C915 H5B 3.0200 . no
C916 H5B 2.8900 . no
C917 H934 2.9700 . no
C920 H4A 2.9100 . no
C920 H94C 2.9200 . no
C922 H3A 2.9600 2_645 no
C923 H3A 2.9900 2_645 no
C924 H80E 2.9700 3_666 no
C925 H80E 2.9200 3_666 no
C925 H918 3.0300 . no
C926 H918 3.0000 . no
C927 H909 3.0900 . no
C929 H906 2.8500 . no
C930 H50A 2.9000 2_645 no
C931 H92D 2.9600 1_655 no
C932 H50E 3.0800 3_665 no
C934 H1A 2.8700 2_645 no
C934 H906 2.7900 . no
C935 H10B 2.8900 2_645 no
C935 H60F 3.0300 3_766 no
C936 H906 3.0700 . no
C938 H60F 2.9800 3_766 no
C938 H50A 2.9400 2_645 no
C938 H10F 2.9300 2_745 no
C939 H50A 2.8600 2_645 no
C939 H10F 3.0200 2_745 no
C939 H60F 2.8200 3_766 no
C940 H1A 3.0300 2_645 no
C940 H50A 3.0500 2_645 no
C941 H906 2.8700 . no
C941 H1A 2.8200 2_645 no
C942 H50E 2.9600 3_665 no
H1A C940 3.0300 2_655 no
H1A H934 2.4300 2_655 no
H1A O3 2.4300 . no
H1A H941 2.3700 2_655 no
H1A C934 2.8700 2_655 no
H1A C941 2.8200 2_655 no
H1B O4 2.4800 . no
H1B C201 2.7400 . no
H1B C202 2.6300 . no
H1B P2 2.9700 . no
H2A C101 2.9700 . no
H2A C106 2.8900 . no
H2A O3 2.8800 . no
H2B C206 2.8800 . no
H2B C201 2.9300 . no
H2B H918 2.4800 2_655 no
H3A O5 2.4200 . no
H3A C922 2.9600 2_655 no
H3A H92E 2.5200 2_655 no
H3A C923 2.9900 2_655 no
H3B P1 2.9600 . no
H3B O6 2.4600 . no
H3B C101 2.6800 . no
H3B C102 2.6700 . no
H4A O7 2.4300 . no
H4A C920 2.9100 . no
H4B P4 2.9400 . no
H4B C402 2.7100 . no
H4B O8 2.4400 . no
H4B H92C 2.4700 . no
H4B C401 2.7200 . no
H5A C301 2.9600 . no
H5A C306 2.9800 . no
H5B C401 3.0100 . no
H5B C406 3.0400 . no
H5B C915 3.0200 . no
H5B C916 2.8900 . no
H6A O9 2.4300 . no
H6B P3 2.9800 . no
H6B O10 2.4500 . no
H6B C301 2.7700 . no
H6B C302 2.7000 . no
H10A C105 2.7100 . no
H10A H804 2.1800 4_564 no
H10A C804 2.8300 4_564 no
H10A H917 2.5500 2_655 no
H10A H105 2.3100 . no
H10B O101 2.8600 2_655 no
H10B C935 2.8900 2_655 no
H10B H940 2.4300 2_655 no
H10B H93B 2.2100 2_655 no
H10C C804 2.9900 4_564 no
H10C H105 2.2900 . no
H10C C105 2.7800 . no
H10C C204 2.9800 4_564 no
H10D H104 2.3700 . no
H10D C104 2.7700 . no
H10D O106 2.8800 3_665 no
H10E O104 2.7900 3_665 no
H10E H939 2.6000 2_755 no
H10F C939 3.0200 2_755 no
H10F H939 2.5200 2_755 no
H10F C104 2.7700 . no
H10F H104 2.2800 . no
H10F C938 2.9300 2_755 no
H10F H930 2.5100 2_755 no
H10F H938 2.2900 2_755 no
H20A H704 2.5400 4_565 no
H20A C205 2.7700 . no
H20A H205 2.3400 . no
H20B H92F 2.6000 2_655 no
H20C H205 2.2500 . no
H20C C104 3.0600 4_565 no
H20C C205 2.7300 . no
H20C C704 2.9700 4_565 no
H20D C204 2.7000 . no
H20D H204 2.2300 . no
H20E O103 2.5500 3_666 no
H20F C204 2.8300 . no
H20F H204 2.4100 . no
H30A C305 2.7800 . no
H30A H305 2.2900 . no
H30A O105 2.8700 . no
H30B O16 2.7300 3_665 no
H30B C704 3.0800 3_665 no
H30C H305 2.2700 . no
H30C C305 2.6900 . no
H30D H913 2.5500 3_565 no
H30D C304 2.7700 . no
H30D H304 2.3900 . no
H30D O104 2.6700 3_565 no
H30E C707 2.6900 1_455 no
H30E H70B 2.3200 1_455 no
H30E H70A 2.5500 1_455 no
H30F H90C 2.4400 1_455 no
H30F C304 2.7500 . no
H30F H304 2.2600 . no
H40A C805 3.0600 3_666 no
H40A C405 2.7400 . no
H40A O101 2.6900 . no
H40A C804 2.9100 3_666 no
H40A H405 2.2800 . no
H40B C803 3.0700 3_666 no
H40B C804 2.7000 3_666 no
H40B C805 2.9200 3_666 no
H40C H405 2.2300 . no
H40C H80D 2.4600 . no
H40C C405 2.7000 . no
H40D S1 3.2000 3_766 no
H40D C404 2.7100 . no
H40D H404 2.2900 . no
H40D O102 2.7800 3_766 no
H40D O103 2.5800 3_766 no
H40E H80C 2.3600 1_655 no
H40E H50C 2.5800 1_655 no
H40E C807 2.8000 1_655 no
H40E H80B 2.4800 1_655 no
H40F H404 2.2700 . no
H40F C404 2.7600 . no
H40F C807 3.0700 1_655 no
H50A C940 3.0500 2_655 no
H50A C930 2.9000 2_655 no
H50A C939 2.8600 2_655 no
H50A H505 2.4200 . no
H50A C938 2.9400 2_655 no
H50A C505 2.7500 . no
H50B C203 3.0700 . no
H50B O13 2.4400 . no
H50C C505 2.7900 . no
H50C H505 2.2800 . no
H50C O15 2.5900 . no
H50C H40E 2.5800 1_455 no
H50D C908 2.7600 3_565 no
H50D H504 2.4700 . no
H50D C504 2.8800 . no
H50D C909 2.8600 3_565 no
H50D C913 3.0000 3_565 no
H50E C942 2.9600 3_665 no
H50E H932 2.2100 3_665 no
H50E H94B 2.5600 3_665 no
H50E C932 3.0800 3_665 no
H50E H94A 2.4900 3_665 no
H50F C504 2.6500 . no
H50F H504 2.1900 . no
H50F O106 2.8400 3_565 no
H60A C605 2.7800 . no
H60A H931 2.4200 2_755 no
H60A H92E 2.5700 2_655 no
H60A H605 2.3600 . no
H60B O11 2.4200 . no
H60B C103 3.0400 . no
H60C H605 2.2200 . no
H60C O17 2.5100 . no
H60C C605 2.7200 . no
H60D C604 2.7100 . no
H60D C901 2.9000 3_766 no
H60D C906 2.8900 3_766 no
H60D H604 2.3000 . no
H60F C604 2.7500 . no
H60F C935 3.0300 3_766 no
H60F H604 2.2800 . no
H60F C939 2.8200 3_766 no
H60F C938 2.9800 3_766 no
H60F H93C 2.5800 3_766 no
H70A C705 2.7300 . no
H70A H91C 2.4500 1_655 no
H70A H705 2.3200 . no
H70A C308 3.0400 1_655 no
H70A H91A 2.5000 1_655 no
H70A C914 2.8600 1_655 no
H70A H30E 2.5500 1_655 no
H70B C402 3.0300 . no
H70B O17 2.3900 . no
H70B H30E 2.3200 1_655 no
H70B C403 3.0000 . no
H70C C705 2.7400 . no
H70C O11 2.5100 . no
H70C H705 2.2500 . no
H70D C702 2.7600 . no
H70D H91B 2.3200 3_565 no
H70D H702 2.4100 . no
H70E H920 2.5700 3_665 no
H70F H702 2.2100 . no
H70F C702 2.7100 . no
H70F O12 2.4100 . no
H70F C508 3.0000 . no
H70F C503 2.8700 . no
H80A C805 2.7000 . no
H80A H805 2.3500 . no
H80B C408 3.0000 1_455 no
H80B O15 2.4900 . no
H80B H40E 2.4800 1_455 no
H80C O13 2.5600 . no
H80C C805 2.7700 . no
H80C H805 2.2500 . no
H80C C408 2.8700 1_455 no
H80C H40E 2.3600 1_455 no
H80D H40C 2.4600 . no
H80D C802 2.9600 . no
H80E C924 2.9700 3_666 no
H80E C907 3.0600 3_766 no
H80E C925 2.9200 3_666 no
H80F O14 2.6100 . no
H80F C608 2.8600 . no
H80F H802 2.1000 . no
H80F C802 2.6200 . no
H90A H905 2.5200 . no
H90B H903 2.4100 . no
H90C H30F 2.4400 1_655 no
H91A H910 2.4000 . no
H91A H70A 2.5000 1_455 no
H91B C708 2.9300 3_565 no
H91B H70D 2.3200 3_565 no
H91B H912 2.5400 . no
H91C H70A 2.4500 1_455 no
H91C O104 2.4500 3_565 no
H91C S2 3.2000 3_565 no
H92B C404 2.9700 . no
H92B H916 2.3800 . no
H92C H4B 2.4700 . no
H92E C606 2.8500 2_645 no
H92E H3A 2.5200 2_645 no
H92E H60A 2.5700 2_645 no
H92F O106 2.3500 . no
H92F H20B 2.6000 2_645 no
H92F H927 2.3500 . no
H93A C504 3.0200 2_645 no
H93A C505 3.0800 2_645 no
H93A H930 2.4700 . no
H93B O3 2.8300 2_645 no
H93B H934 2.5400 . no
H93B C107 2.8600 2_645 no
H93B H10B 2.2100 2_645 no
H93C O103 2.8400 . no
H93C H60F 2.5800 3_766 no
H94A H50E 2.4900 3_665 no
H94B H937 2.4300 . no
H94B H50E 2.5600 3_665 no
H94C C920 2.9200 . no
H94C H941 2.5900 . no
H94C C915 2.9400 . no
H102 Pd1 3.0900 . no
H102 O8 2.4400 . no
H102 C706 2.5900 . no
H102 C701 2.9800 . no
H104 H10F 2.2800 . no
H104 H10D 2.3700 . no
H104 C108 2.5300 . no
H104 O14 2.4900 4_564 no
H105 C107 2.5100 . no
H105 H10A 2.3100 . no
H105 H10C 2.2900 . no
H202 C806 2.6100 . no
H202 C801 3.0300 . no
H202 Pd1 3.0900 . no
H202 O10 2.4200 . no
H204 O12 2.3900 4_565 no
H204 C208 2.5300 . no
H204 H20D 2.2300 . no
H204 H20F 2.4100 . no
H205 C207 2.5000 . no
H205 H20C 2.2500 . no
H205 H20A 2.3400 . no
H302 C506 2.6800 . no
H302 Pd1 3.1200 . no
H302 O4 2.4300 . no
H304 C308 2.5400 . no
H304 H30F 2.2600 . no
H304 H30D 2.3900 . no
H304 C909 3.0600 . no
H304 C910 2.7800 . no
H305 C307 2.4800 . no
H305 H30A 2.2900 . no
H305 O105 2.8400 . no
H305 H912 2.5600 3_565 no
H305 H30C 2.2700 . no
H402 C606 2.6700 . no
H402 Pd1 3.1100 . no
H402 O6 2.6000 . no
H402 O8 2.8700 . no
H402 C601 3.0300 . no
H404 C902 3.0100 . no
H404 H40D 2.2900 . no
H404 C408 2.4900 . no
H404 H40F 2.2700 . no
H405 H40A 2.2800 . no
H405 C407 2.4600 . no
H405 O102 2.5900 . no
H405 H40C 2.2300 . no
H502 C101 2.6200 . no
H502 O3 2.8300 . no
H502 C702 2.9800 . no
H502 C106 2.7400 . no
H504 H50F 2.1900 . no
H504 C508 2.5400 . no
H504 O106 2.7800 3_565 no
H504 H50D 2.4700 . no
H505 H50C 2.2800 . no
H505 C507 2.5500 . no
H505 H50A 2.4200 . no
H602 C201 2.6400 . no
H602 C802 2.8000 . no
H602 C206 2.8600 . no
H604 H60F 2.2800 . no
H604 O103 2.4400 3_766 no
H604 C608 2.5100 . no
H604 H60D 2.3000 . no
H605 H60A 2.3600 . no
H605 O17 2.8300 . no
H605 C607 2.5000 . no
H605 H60C 2.2200 . no
H702 C708 2.5200 . no
H702 C301 2.6700 . no
H702 C306 2.7900 . no
H702 H70F 2.2100 . no
H702 C502 2.9400 . no
H702 O7 2.9000 . no
H702 H70D 2.4100 . no
H704 C207 2.8500 4_564 no
H704 H20A 2.5400 4_564 no
H704 C307 2.9000 3_665 no
H704 O105 2.5800 3_665 no
H705 H70C 2.2500 . no
H705 C707 2.5000 . no
H705 O105 2.8900 3_665 no
H705 O104 2.5100 3_665 no
H705 H70A 2.3200 . no
H705 S2 3.1300 3_665 no
H802 C406 2.6600 . no
H802 C401 2.6200 . no
H802 C602 2.8100 . no
H802 C808 2.6100 . no
H802 H80F 2.1000 . no
H802 O9 2.7900 . no
H802 C603 3.0900 . no
H804 C107 2.7400 4_565 no
H804 H10A 2.1800 4_565 no
H804 O101 2.8200 3_666 no
H805 H80A 2.3500 . no
H805 C807 2.5100 . no
H805 O101 2.7100 3_666 no
H805 S1 3.1400 3_666 no
H805 H80C 2.2500 . no
H902 O102 2.5900 . no
H902 H902 2.4400 3_766 no
H903 H90B 2.4100 . no
H903 O102 2.7900 3_766 no
H905 H90A 2.5200 . no
H906 C934 2.7900 . no
H906 C941 2.8700 . no
H906 O101 2.7200 . no
H906 C929 2.8500 . no
H906 C936 3.0700 . no
H909 O105 2.9200 . no
H909 C927 3.0900 . no
H909 H927 2.5700 . no
H910 H91A 2.4000 . no
H912 C305 2.8300 3_565 no
H912 H91B 2.5400 . no
H912 H305 2.5600 3_565 no
H913 O104 2.5200 . no
H913 H30D 2.5500 3_565 no
H913 C304 3.0000 3_565 no
H916 H92B 2.3800 . no
H916 C906 3.0700 . no
H916 O101 2.5500 . no
H917 H10A 2.5500 2_645 no
H918 C925 3.0300 . no
H918 C926 3.0000 . no
H918 C2 3.0600 2_645 no
H918 H2B 2.4800 2_645 no
H919 O16 2.8500 3_665 no
H920 C914 3.1000 1_655 no
H920 H91A 2.4500 1_655 no
H920 H70E 2.5700 3_665 no
H924 O18 2.7600 3_666 no
H925 O18 2.8600 3_666 no
H927 H909 2.5700 . no
H927 O105 2.7000 . no
H927 H92F 2.3500 . no
H930 H10F 2.5100 2_745 no
H930 H93A 2.4700 . no
H931 H92D 2.2100 1_655 no
H931 H60A 2.4200 2_745 no
H931 C928 2.9800 1_655 no
H932 C508 3.1000 3_665 no
H932 H50E 2.2100 3_665 no
H934 H93B 2.5400 . no
H934 H1A 2.4300 2_645 no
H934 C917 2.9700 . no
H937 H94B 2.4300 . no
H937 H92D 2.3600 1_655 no
H938 C108 2.9400 2_745 no
H938 H10F 2.2900 2_745 no
H939 H10E 2.6000 2_745 no
H939 H10F 2.5200 2_745 no
H939 C505 2.9900 2_645 no
H939 C108 2.9900 2_745 no
H940 H10B 2.4300 2_645 no
H941 H1A 2.3700 2_645 no
H941 H94C 2.5900 . no

loop_
_geom_hbond_atom_site_label_D
_geom_hbond_atom_site_label_H
_geom_hbond_atom_site_label_A
_geom_hbond_distance_DH
_geom_hbond_distance_HA
_geom_hbond_distance_DA
_geom_hbond_angle_DHA
_geom_hbond_site_symmetry_A
_geom_hbond_publ_flag
C1 H1A O3 0.9900 2.4300 2.959(5) 113.00 . yes
C1 H1B O4 0.9900 2.4800 2.950(5) 108.00 . yes
C3 H3A O5 0.9900 2.4200 2.981(5) 115.00 . yes
C3 H3B O6 0.9900 2.4600 2.933(5) 109.00 . yes
C4 H4A O7 0.9900 2.4300 2.986(5) 115.00 . yes
C4 H4B O8 0.9900 2.4400 2.928(5) 110.00 . yes
C6 H6A O9 0.9900 2.4300 2.976(5) 114.00 . yes
C6 H6B O10 0.9900 2.4500 2.938(5) 110.00 . yes
C208 H20E O103 0.9800 2.5500 3.307(7) 134.00 3_666 yes
C408 H40D O103 0.9800 2.5800 3.546(6) 170.00 3_766 yes
C507 H50B O13 0.9800 2.4400 3.418(6) 173.00 . yes
C507 H50C O15 0.9800 2.5900 3.391(7) 139.00 . yes
C607 H60B O11 0.9800 2.4200 3.380(6) 167.00 . yes
C607 H60C O17 0.9800 2.5100 3.364(6) 146.00 . yes
C707 H70B O17 0.9800 2.3900 3.369(5) 175.00 . yes
C707 H70C O11 0.9800 2.5100 3.356(6) 144.00 . yes
C708 H70F O12 0.9800 2.4100 3.281(7) 148.00 . yes
C807 H80B O15 0.9800 2.4900 3.460(5) 171.00 . yes
C807 H80C O13 0.9800 2.5600 3.388(6) 143.00 . yes
C914 H91C O104 0.9800 2.4500 3.425(7) 174.00 3_565 yes
C928 H92F O106 0.9800 2.3500 3.281(8) 159.00 . yes
C102 H102 O8 0.9500 2.4400 3.276(5) 147.00 . yes
C104 H104 O14 0.9500 2.4900 3.342(6) 150.00 4_564 yes
C202 H202 O10 0.9500 2.4200 3.247(5) 145.00 . yes
C204 H204 O12 0.9500 2.3900 3.248(6) 149.00 4_565 yes
C302 H302 O4 0.9500 2.4300 3.215(5) 140.00 . yes
C402 H402 O6 0.9500 2.6000 3.374(5) 139.00 . yes
C405 H405 O102 0.9500 2.5900 3.524(5) 168.00 . yes
C604 H604 O103 0.9500 2.4400 3.275(6) 147.00 3_766 yes
C704 H704 O105 0.9500 2.5800 3.274(5) 131.00 3_665 yes
C705 H705 O104 0.9500 2.5100 3.449(6) 169.00 3_665 yes
C902 H902 O102 0.9500 2.5900 2.949(6) 103.00 . yes
C913 H913 O104 0.9500 2.5200 2.905(6) 104.00 . yes
C916 H916 O101 0.9500 2.5500 3.368(8) 145.00 . yes

loop_
_geom_torsion_atom_site_label_1
_geom_torsion_atom_site_label_2
_geom_torsion_atom_site_label_3
_geom_torsion_atom_site_label_4
_geom_torsion
_geom_torsion_publ_flag
P2 Pd1 P1 C1 -31.51(15) no
P2 Pd1 P1 C101 86.56(15) no
P2 Pd1 P1 C501 -147.08(15) no
P3 Pd1 P1 C1 162.00(15) no
P3 Pd1 P1 C101 -79.92(15) no
P3 Pd1 P1 C501 46.43(15) no
P1 Pd1 P2 C3 -28.26(15) no
P1 Pd1 P2 C201 89.19(15) no
P1 Pd1 P2 C601 -145.78(15) no
P4 Pd1 P2 C3 164.30(15) no
P4 Pd1 P2 C201 -78.25(15) no
P4 Pd1 P2 C601 46.79(15) no
P1 Pd1 P3 C4 163.66(14) no
P1 Pd1 P3 C301 -77.75(14) no
P1 Pd1 P3 C701 47.32(15) no
P4 Pd1 P3 C4 -28.91(14) no
P4 Pd1 P3 C301 89.68(14) no
P4 Pd1 P3 C701 -145.25(15) no
P2 Pd1 P4 C6 162.81(14) no
P2 Pd1 P4 C401 -77.70(14) no
P2 Pd1 P4 C801 46.94(15) no
P3 Pd1 P4 C6 -30.72(14) no
P3 Pd1 P4 C401 88.78(14) no
P3 Pd1 P4 C801 -146.59(15) no
O102 S1 C901 C906 -160.7(4) no
O103 S1 C901 C906 80.0(4) no
O103 S1 C901 C902 -98.6(4) no
O101 S1 C901 C902 141.0(4) no
O102 S1 C901 C902 20.7(4) no
O101 S1 C901 C906 -40.4(4) no
O106 S2 C908 C913 -116.6(4) no
O104 S2 C908 C913 2.4(4) no
O105 S2 C908 C913 123.8(4) no
O105 S2 C908 C909 -55.9(4) no
O106 S2 C908 C909 63.7(4) no
O104 S2 C908 C909 -177.3(4) no
C501 P1 C1 C2 -156.3(3) no
Pd1 P1 C501 C506 66.3(4) no
Pd1 P1 C1 C2 79.1(3) no
C101 P1 C1 C2 -46.7(3) no
Pd1 P1 C501 C502 -119.6(3) no
C501 P1 C101 C106 58.5(4) no
C1 P1 C501 C502 121.1(4) no
C1 P1 C501 C506 -53.0(4) no
C101 P1 C501 C502 12.3(4) no
C101 P1 C501 C506 -161.8(3) no
C1 P1 C101 C102 125.9(3) no
C1 P1 C101 C106 -48.9(4) no
C501 P1 C101 C102 -126.7(3) no
Pd1 P1 C101 C106 -169.6(3) no
Pd1 P1 C101 C102 5.2(4) no
C3 P2 C601 C602 129.0(3) no
Pd1 P2 C601 C606 70.4(3) no
Pd1 P2 C3 C2 77.4(3) no
C201 P2 C3 C2 -48.4(3) no
C601 P2 C3 C2 -158.6(3) no
Pd1 P2 C601 C602 -110.1(3) no
C601 P2 C201 C206 59.3(4) no
C3 P2 C601 C606 -50.5(4) no
C201 P2 C601 C602 20.6(4) no
C201 P2 C601 C606 -158.9(3) no
Pd1 P2 C201 C206 -171.2(3) no
C3 P2 C201 C202 122.2(3) no
C3 P2 C201 C206 -49.9(4) no
C601 P2 C201 C202 -128.6(3) no
Pd1 P2 C201 C202 1.0(4) no
C4 P3 C701 C702 124.4(3) no
C4 P3 C701 C706 -50.9(3) no
Pd1 P3 C4 C5 78.1(3) no
C301 P3 C4 C5 -48.8(3) no
C701 P3 C4 C5 -158.7(3) no
Pd1 P3 C301 C302 1.5(4) no
Pd1 P3 C701 C706 69.2(3) no
Pd1 P3 C701 C702 -115.5(3) no
C301 P3 C701 C702 15.8(4) no
C301 P3 C701 C706 -159.5(3) no
Pd1 P3 C301 C306 -174.6(3) no
C4 P3 C301 C302 123.4(3) no
C4 P3 C301 C306 -52.7(3) no
C701 P3 C301 C302 -128.1(3) no
C701 P3 C301 C306 55.8(3) no
C6 P4 C801 C806 -52.5(3) no
C401 P4 C801 C802 12.1(4) no
Pd1 P4 C6 C5 78.4(3) no
C401 P4 C6 C5 -48.5(3) no
C801 P4 C6 C5 -158.0(3) no
Pd1 P4 C401 C402 3.5(4) no
Pd1 P4 C401 C406 -175.7(3) no
C6 P4 C801 C802 121.5(3) no
Pd1 P4 C801 C806 67.2(3) no
C401 P4 C801 C806 -161.9(3) no
C6 P4 C401 C402 125.6(3) no
C6 P4 C401 C406 -53.5(4) no
C801 P4 C401 C402 -126.3(3) no
C801 P4 C401 C406 54.5(4) no
Pd1 P4 C801 C802 -118.8(3) no
C107 O3 C106 C105 -10.4(6) no
C107 O3 C106 C101 168.9(4) no
C507 O4 C506 C501 161.3(4) no
C507 O4 C506 C505 -19.6(6) no
C207 O5 C206 C205 -4.0(6) no
C207 O5 C206 C201 176.4(4) no
C607 O6 C606 C601 171.1(4) no
C607 O6 C606 C605 -11.6(6) no
C307 O7 C306 C305 8.9(6) no
C307 O7 C306 C301 -172.0(3) no
C707 O8 C706 C701 169.1(3) no
C707 O8 C706 C705 -11.9(5) no
C407 O9 C406 C401 -179.1(3) no
C407 O9 C406 C405 0.3(6) no
C807 O10 C806 C805 -16.2(6) no
C807 O10 C806 C801 164.5(4) no
C108 O11 C103 C104 -9.1(7) no
C108 O11 C103 C102 172.0(4) no
C508 O12 C503 C502 177.0(5) no
C508 O12 C503 C504 -4.4(8) no
C208 O13 C203 C202 -177.5(4) no
C208 O13 C203 C204 2.2(7) no
C608 O14 C603 C602 172.9(4) no
C608 O14 C603 C604 -7.1(7) no
C308 O15 C303 C302 168.1(4) no
C308 O15 C303 C304 -12.5(6) no
C708 O16 C703 C704 166.1(4) no
C708 O16 C703 C702 -13.2(6) no
C408 O17 C403 C402 171.3(4) no
C408 O17 C403 C404 -10.0(6) no
C808 O18 C803 C804 146.4(5) no
C808 O18 C803 C802 -32.9(7) no
P1 C1 C2 C3 -39.6(4) no
C1 C2 C3 P2 -40.7(4) no
P3 C4 C5 C6 -40.9(4) no
C4 C5 C6 P4 -39.1(4) no
C102 C101 C106 O3 -178.9(4) no
P1 C101 C106 C105 175.2(3) no
P1 C101 C102 C103 -176.4(3) no
C102 C101 C106 C105 0.4(6) no
C106 C101 C102 C103 -1.5(6) no
P1 C101 C106 O3 -4.2(5) no
C101 C102 C103 C104 1.7(6) no
C101 C102 C103 O11 -179.3(4) no
O11 C103 C104 C105 -179.7(4) no
C102 C103 C104 C105 -0.8(7) no
C103 C104 C105 C106 -0.3(7) no
C104 C105 C106 C101 0.5(6) no
C104 C105 C106 O3 179.8(4) no
C206 C201 C202 C203 -1.3(6) no
P2 C201 C206 O5 -7.8(5) no
P2 C201 C202 C203 -173.5(3) no
C202 C201 C206 O5 -179.9(3) no
C202 C201 C206 C205 0.4(6) no
P2 C201 C206 C205 172.5(3) no
C201 C202 C203 C204 1.7(6) no
C201 C202 C203 O13 -178.6(4) no
O13 C203 C204 C205 179.1(4) no
C202 C203 C204 C205 -1.2(7) no
C203 C204 C205 C206 0.4(7) no
C204 C205 C206 C201 0.0(6) no
C204 C205 C206 O5 -179.6(4) no
C306 C301 C302 C303 -2.2(6) no
P3 C301 C302 C303 -178.4(3) no
P3 C301 C306 C305 177.9(3) no
C302 C301 C306 O7 -177.4(3) no
P3 C301 C306 O7 -1.3(5) no
C302 C301 C306 C305 1.8(6) no
C301 C302 C303 C304 0.7(6) no
C301 C302 C303 O15 -179.8(4) no
O15 C303 C304 C305 -178.3(4) no
C302 C303 C304 C305 1.1(6) no
C303 C304 C305 C306 -1.4(6) no
C304 C305 C306 C301 0.0(6) no
C304 C305 C306 O7 179.1(4) no
P4 C401 C406 O9 2.1(5) no
P4 C401 C406 C405 -177.4(3) no
C402 C401 C406 O9 -177.1(3) no
C406 C401 C402 C403 -2.8(6) no
P4 C401 C402 C403 178.1(3) no
C402 C401 C406 C405 3.4(6) no
C401 C402 C403 O17 178.8(3) no
C401 C402 C403 C404 0.1(6) no
C402 C403 C404 C405 1.9(6) no
O17 C403 C404 C405 -176.7(4) no
C403 C404 C405 C406 -1.2(6) no
C404 C405 C406 C401 -1.5(6) no
C404 C405 C406 O9 179.1(4) no
C502 C501 C506 C505 0.4(6) no
C502 C501 C506 O4 179.5(4) no
P1 C501 C506 C505 174.6(3) no
P1 C501 C506 O4 -6.2(5) no
C506 C501 C502 C503 1.8(6) no
P1 C501 C502 C503 -172.4(3) no
C501 C502 C503 C504 -2.9(7) no
C501 C502 C503 O12 175.7(4) no
C502 C503 C504 C505 1.8(7) no
O12 C503 C504 C505 -176.7(5) no
C503 C504 C505 C506 0.3(7) no
C504 C505 C506 C501 -1.4(7) no
C504 C505 C506 O4 179.5(4) no
C602 C601 C606 O6 177.1(4) no
C602 C601 C606 C605 -0.4(6) no
P2 C601 C606 C605 179.2(3) no
P2 C601 C602 C603 179.5(3) no
C606 C601 C602 C603 -1.0(6) no
P2 C601 C606 O6 -3.4(5) no
C601 C602 C603 O14 -179.3(4) no
C601 C602 C603 C604 0.8(7) no
C602 C603 C604 C605 0.9(7) no
O14 C603 C604 C605 -179.2(4) no
C603 C604 C605 C606 -2.2(7) no
C604 C605 C606 C601 2.0(7) no
C604 C605 C606 O6 -175.2(4) no
P3 C701 C702 C703 -173.1(3) no
P3 C701 C706 O8 -9.1(5) no
P3 C701 C706 C705 171.9(3) no
C706 C701 C702 C703 2.2(6) no
C702 C701 C706 C705 -3.5(6) no
C702 C701 C706 O8 175.6(3) no
C701 C702 C703 O16 179.7(4) no
C701 C702 C703 C704 0.4(6) no
O16 C703 C704 C705 179.0(4) no
C702 C703 C704 C705 -1.7(6) no
C703 C704 C705 C706 0.4(6) no
C704 C705 C706 C701 2.2(6) no
C704 C705 C706 O8 -176.7(4) no
C802 C801 C806 C805 -0.2(6) no
P4 C801 C806 O10 -6.8(5) no
P4 C801 C802 C803 -172.0(3) no
C806 C801 C802 C803 2.0(6) no
P4 C801 C806 C805 173.9(3) no
C802 C801 C806 O10 179.1(3) no
C801 C802 C803 O18 177.2(4) no
C801 C802 C803 C804 -2.2(6) no
C802 C803 C804 C805 0.6(7) no
O18 C803 C804 C805 -178.8(4) no
C803 C804 C805 C806 1.2(6) no
C804 C805 C806 O10 179.3(4) no
C804 C805 C806 C801 -1.4(6) no
C935 C929 C930 C931 -179.2(10) no
C930 C929 C934 C933 0.0(14) no
C934 C929 C930 C931 -0.1(13) no
C935 C929 C934 C933 179.1(10) no
C929 C930 C931 C932 0.4(18) no
C930 C931 C932 C933 -1(2) no
C931 C932 C933 C934 0.6(19) no
C932 C933 C934 C929 -0.3(17) no
S1 C901 C906 C905 -178.3(4) no
C906 C901 C902 C903 0.9(7) no
S1 C901 C902 C903 179.5(4) no
C902 C901 C906 C905 0.3(7) no
C901 C902 C903 C904 -1.0(8) no
C902 C903 C904 C905 -0.1(8) no
C902 C903 C904 C907 179.3(5) no
C907 C904 C905 C906 -178.1(6) no
C903 C904 C905 C906 1.3(8) no
C904 C905 C906 C901 -1.4(8) no
S2 C908 C909 C910 179.2(4) no
C913 C908 C909 C910 -0.6(7) no
S2 C908 C913 C912 -177.9(4) no
C909 C908 C913 C912 1.9(7) no
C908 C909 C910 C911 -1.8(7) no
C909 C910 C911 C912 2.9(7) no
C909 C910 C911 C914 -174.7(5) no
C910 C911 C912 C913 -1.5(8) no
C914 C911 C912 C913 176.1(5) no
C911 C912 C913 C908 -0.8(8) no
C920 C915 C916 C917 0.0(9) no
C921 C915 C916 C917 179.8(6) no
C916 C915 C920 C919 -0.5(8) no
C921 C915 C920 C919 179.7(6) no
C915 C916 C917 C918 0.1(10) no
C916 C917 C918 C919 0.2(11) no
C917 C918 C919 C920 -0.7(11) no
C918 C919 C920 C915 0.8(10) no
C927 C922 C923 C924 0.0(8) no
C928 C922 C923 C924 179.6(5) no
C923 C922 C927 C926 -0.1(8) no
C928 C922 C927 C926 -179.7(6) no
C922 C923 C924 C925 -0.3(9) no
C923 C924 C925 C926 0.6(10) no
C924 C925 C926 C927 -0.7(10) no
C925 C926 C927 C922 0.5(10) no
